data_4078920
loop_
_publ_author_name
'Bhargava, Suresh K.'
'Priv\'er, Steven H.'
'Willis, Anthony C.'
'Bennett, Martin A.'

_publ_section_title
;
 Preparation, Structure, and Reactivity of Dipalladium(I) Complexes
 Containing the Carbanion 2-C6F4PPh2: Coexistence of Distinct,
 Noninterconverting Head-to-Head [Dipalladium(0/II)] and Head-to-Tail
 [Dipalladium(I)] Species
;
_journal_issue 15
_journal_name_full Organometallics
_journal_page_first 5561
_journal_paper_doi 10.1021/om300525p
_journal_volume 31
_journal_year 2012
_chemical_absolute_configuration ad
_chemical_compound_source ' from RMIT University'
_chemical_formula_moiety
;
2(C54 H35 F8 I2 P3 Pd2), C5 H12, C6 H6
;
_chemical_formula_sum 'C119 H88 F16 I4 P6 Pd4'
_chemical_formula_weight 2941.04
_space_group_IT_number 19
_symmetry_cell_setting orthorhombic
_symmetry_space_group_name_Hall 'P 2ac 2ab'
_symmetry_space_group_name_H-M 'P 21 21 21'
_atom_sites_solution_hydrogens geom
_atom_sites_solution_primary direct
_audit_creation_date 09-04-14
_audit_creation_method CRYSTALS_ver_12.85
_audit_update_record
;
2009-04-15- Report on C119 H88 F16 I4 P6 Pd4 
             by   Anthony C. Willis
             for  Steven Priver and Martin Bennett

2009-04-01- passes checkcif tests with minor warnings  
;
_cell_angle_alpha 90
_cell_angle_beta 90
_cell_angle_gamma 90
_cell_formula_units_Z 4
_cell_length_a 11.3916(2)
_cell_length_b 21.7240(4)
_cell_length_c 44.4879(8)
_cell_measurement_reflns_used 259723
_cell_measurement_temperature 200
_cell_measurement_theta_max 25
_cell_measurement_theta_min 3
_cell_volume 11009.5(3)
_computing_cell_refinement 'DENZO/SCALEPACK (Otwinowski & Minor, 1997)'
_computing_data_collection 'COLLECT (Nonius, 1997-2001).'
_computing_data_reduction 'DENZO/SCALEPACK (Otwinowski & Minor, 1997)'
_computing_molecular_graphics
; 
ORTEP-II (Johnson 1976) in teXsan (MSC, 1992-1997)
;
_computing_publication_material 'CRYSTALS (Betteridge et al., 2003)'
_computing_structure_refinement 'CRYSTALS (Betteridge et al., 2003)'
_computing_structure_solution 'SIR92 (Altomare et al., 1994)'
_diffrn_ambient_temperature 200
_diffrn_measured_fraction_theta_full 0.997
_diffrn_measured_fraction_theta_max 0.997
_diffrn_measurement_device 'Nonius KappaCCD'
_diffrn_measurement_device_type Area
_diffrn_measurement_method ' \f and \w scans with CCD '
_diffrn_radiation_monochromator graphite
_diffrn_radiation_type 'Mo K\a'
_diffrn_radiation_wavelength 0.71073
_diffrn_reflns_av_R_equivalents 0.048
_diffrn_reflns_limit_h_max 12
_diffrn_reflns_limit_h_min -13
_diffrn_reflns_limit_k_max 25
_diffrn_reflns_limit_k_min -25
_diffrn_reflns_limit_l_max 52
_diffrn_reflns_limit_l_min -52
_diffrn_reflns_number 84781
_diffrn_reflns_theta_full 25.008
_diffrn_reflns_theta_max 25.008
_diffrn_reflns_theta_min 2.559
_diffrn_standards_number 0
_exptl_absorpt_coefficient_mu 1.928
_exptl_absorpt_correction_T_max 0.868
_exptl_absorpt_correction_T_min 0.677
_exptl_absorpt_correction_type integration
_exptl_absorpt_process_details
;
via Gaussian method (Coppens, 1970) implemented in maXus (2000)
;
_exptl_crystal_colour orange
_exptl_crystal_density_diffrn 1.774
_exptl_crystal_density_method 'not measured'
_exptl_crystal_description plate
_exptl_crystal_F_000 5728
_exptl_crystal_size_max 0.42
_exptl_crystal_size_mid 0.08
_exptl_crystal_size_min 0.08
_refine_diff_density_max 0.83
_refine_diff_density_min -0.77
_refine_ls_abs_structure_details 'Flack (1983), 8714 Friedel-pairs'
_refine_ls_abs_structure_Flack -0.032(15)
_refine_ls_extinction_method None
_refine_ls_goodness_of_fit_ref 0.7691
_refine_ls_hydrogen_treatment constr
_refine_ls_matrix_type full
_refine_ls_number_parameters 1297
_refine_ls_number_reflns 19307
_refine_ls_number_restraints 33
_refine_ls_R_factor_all 0.0405
_refine_ls_R_factor_gt 0.0292
_refine_ls_shift/su_max 0.036267
_refine_ls_structure_factor_coef Fsqd
_refine_ls_weighting_details
;
 Method, part 1, Chebychev polynomial, (Watkin, 1994, Prince, 1982) 
 [weight] = 1.0/[A~0~*T~0~(x)+A~1~*T~1~(x) ... +A~n-1~]*T~n-1~(x)] 
 where A~i~ are the Chebychev coefficients listed below and x= Fcalc/Fmax 
 Method = Robust Weighting (Prince, 1982) 
 W = [weight] * [1-(deltaF/6*sigmaF)^2^]^2^ 
 A~i~ are: 
 20.5 29.6 14.9 4.08 0.00 
;
_refine_ls_weighting_scheme calc
_refine_ls_wR_factor_all 0.0937
_refine_ls_wR_factor_gt 0.0759
_refine_ls_wR_factor_ref 0.0937
_reflns_limit_h_max 13
_reflns_limit_h_min -13
_reflns_limit_k_max 25
_reflns_limit_k_min 0
_reflns_limit_l_max 52
_reflns_limit_l_min 0
_reflns_number_gt 16087
_reflns_number_total 19318
_reflns_threshold_expression I>2.0\s(I)
_oxford_diffrn_Wilson_B_factor 2.87
_oxford_diffrn_Wilson_scale 136.21
_oxford_refine_ls_r_factor_ref 0.0405
_oxford_refine_ls_scale 0.096091(13)
_oxford_reflns_number_all 19307
_oxford_reflns_threshold_expression_ref I>-10.0\s(I)
_oxford_structure_analysis_title '4091457 ben0909'
_cod_data_source_file om300525p_si_001.cif
_cod_data_source_block complex12
_cod_depositor_comments
;
The following automatic conversions were performed:

'_symmetry_cell_setting' value 'Orthorhombic' changed to
'orthorhombic' according to
/home/saulius/struct/CIF-dictionaries/cif_core.dic dictionary named
'cif_core.dic' version 2.4.2 from 2011-04-26.

Automatic conversion script
Id: cif_fix_values 1891 2012-01-12 08:04:46Z andrius 
;
_cod_original_sg_symbol_H-M 'P 21 21 21 '
_cod_database_code 4078920

loop_
_symmetry_equiv_pos_as_xyz
x,y,z
x+1/2,-y+1/2,-z
-x,y+1/2,-z+1/2
-x+1/2,-y,z+1/2

loop_
_atom_site_label
_atom_site_type_symbol
_atom_site_fract_x
_atom_site_fract_y
_atom_site_fract_z
_atom_site_U_iso_or_equiv
_atom_site_occupancy
_atom_site_adp_type
_atom_site_refinement_flags_posn
_atom_site_refinement_flags_occupancy
I1 I 0.45332(4) 0.64956(2) 0.447207(11) 0.0418 1.0000 Uani . .
I2 I 0.64336(4) 0.45232(2) 0.494041(10) 0.0369 1.0000 Uani . .
I3 I 0.82288(5) 0.46055(2) 0.183129(12) 0.0468 1.0000 Uani . .
I4 I 0.50608(4) 0.63370(2) 0.176256(10) 0.0393 1.0000 Uani . .
Pd1 Pd 0.54494(4) 0.55589(2) 0.474992(11) 0.0318 1.0000 Uani . .
Pd2 Pd 0.40567(4) 0.45620(2) 0.493468(11) 0.0295 1.0000 Uani . .
Pd3 Pd 0.66072(4) 0.54448(2) 0.184005(11) 0.0326 1.0000 Uani . .
Pd4 Pd 0.66287(4) 0.64870(2) 0.221338(11) 0.0299 1.0000 Uani . .
P1 P 0.51227(16) 0.59143(8) 0.52426(4) 0.0329 1.0000 Uani . .
P2 P 0.40306(17) 0.43706(8) 0.43974(4) 0.0352 1.0000 Uani . .
P3 P 0.20561(14) 0.45262(9) 0.50451(4) 0.0332 1.0000 Uani . .
P4 P 0.55063(17) 0.49953(9) 0.22262(4) 0.0374 1.0000 Uani . .
P5 P 0.81064(16) 0.68385(8) 0.18602(4) 0.0319 1.0000 Uani . .
P6 P 0.76451(16) 0.66137(9) 0.26615(4) 0.0339 1.0000 Uani . .
F13 F 0.3821(4) 0.36841(18) 0.54820(9) 0.0434 1.0000 Uani . .
F14 F 0.3962(4) 0.3860(2) 0.60785(10) 0.0501 1.0000 Uani . .
F15 F 0.4497(4) 0.4979(2) 0.63033(9) 0.0534 1.0000 Uani . .
F16 F 0.5022(4) 0.59152(19) 0.59331(9) 0.0469 1.0000 Uani . .
F43 F 0.7398(4) 0.5970(2) 0.43052(11) 0.0545 1.0000 Uani . .
F44 F 0.8086(4) 0.5540(3) 0.37635(11) 0.0659 1.0000 Uani . .
F45 F 0.6900(5) 0.4596(3) 0.34994(11) 0.0719 1.0000 Uani . .
F46 F 0.5049(5) 0.4095(2) 0.37666(10) 0.0597 1.0000 Uani . .
F113 F 0.4920(4) 0.7220(2) 0.26173(10) 0.0513 1.0000 Uani . .
F114 F 0.3197(5) 0.6886(3) 0.29985(12) 0.0671 1.0000 Uani . .
F115 F 0.2685(5) 0.5675(3) 0.30786(12) 0.0715 1.0000 Uani . .
F116 F 0.3670(4) 0.4818(2) 0.27240(11) 0.0574 1.0000 Uani . .
F143 F 0.6685(5) 0.5049(2) 0.11744(10) 0.0548 1.0000 Uani . .
F144 F 0.7461(5) 0.5607(2) 0.06760(10) 0.0661 1.0000 Uani . .
F145 F 0.8708(5) 0.6665(2) 0.07111(10) 0.0648 1.0000 Uani . .
F146 F 0.9080(5) 0.7199(2) 0.12421(10) 0.0543 1.0000 Uani . .
C11 C 0.4693(6) 0.5298(3) 0.54997(14) 0.0323 1.0000 Uani . .
C12 C 0.4324(6) 0.4726(3) 0.53831(14) 0.0308 1.0000 Uani . .
C13 C 0.4121(6) 0.4253(3) 0.55833(15) 0.0356 1.0000 Uani . .
C14 C 0.4183(6) 0.4324(3) 0.58901(16) 0.0392 1.0000 Uani . .
C15 C 0.4472(6) 0.4898(4) 0.60049(15) 0.0388 1.0000 Uani . .
C16 C 0.4724(6) 0.5371(3) 0.58118(15) 0.0372 1.0000 Uani . .
C21 C 0.4084(7) 0.6524(3) 0.53313(16) 0.0402 1.0000 Uani . .
C22 C 0.2988(6) 0.6499(4) 0.51920(19) 0.0466 1.0000 Uani . .
C23 C 0.2106(7) 0.6917(5) 0.5269(2) 0.0577 1.0000 Uani . .
C24 C 0.2318(9) 0.7358(4) 0.5481(2) 0.0647 1.0000 Uani . .
C25 C 0.3391(10) 0.7399(4) 0.5617(2) 0.0641 1.0000 Uani . .
C26 C 0.4288(8) 0.6977(3) 0.55467(19) 0.0482 1.0000 Uani . .
C31 C 0.6543(6) 0.6194(3) 0.53688(15) 0.0356 1.0000 Uani . .
C32 C 0.6946(7) 0.6738(4) 0.52343(19) 0.0464 1.0000 Uani . .
C33 C 0.8066(7) 0.6956(4) 0.5309(2) 0.0529 1.0000 Uani . .
C34 C 0.8779(8) 0.6641(4) 0.5501(2) 0.0570 1.0000 Uani . .
C35 C 0.8395(8) 0.6088(4) 0.5622(2) 0.0579 1.0000 Uani . .
C36 C 0.7267(7) 0.5865(4) 0.55584(17) 0.0430 1.0000 Uani . .
C41 C 0.5273(6) 0.4718(3) 0.42036(15) 0.0365 1.0000 Uani . .
C42 C 0.5865(6) 0.5223(3) 0.43376(16) 0.0382 1.0000 Uani . .
C43 C 0.6803(6) 0.5481(4) 0.41845(16) 0.0411 1.0000 Uani . .
C44 C 0.7160(7) 0.5268(4) 0.39096(17) 0.0497 1.0000 Uani . .
C45 C 0.6583(7) 0.4796(4) 0.37753(17) 0.0511 1.0000 Uani . .
C46 C 0.5642(7) 0.4541(4) 0.39214(15) 0.0439 1.0000 Uani . .
C51 C 0.4110(7) 0.3540(3) 0.43260(16) 0.0405 1.0000 Uani . .
C52 C 0.4670(7) 0.3165(3) 0.45335(18) 0.0460 1.0000 Uani . .
C53 C 0.4728(9) 0.2532(4) 0.4496(2) 0.0573 1.0000 Uani . .
C54 C 0.4219(9) 0.2262(4) 0.4244(2) 0.0621 1.0000 Uani . .
C55 C 0.3688(8) 0.2630(4) 0.4032(2) 0.0528 1.0000 Uani . .
C56 C 0.3606(8) 0.3263(4) 0.40761(18) 0.0477 1.0000 Uani . .
C61 C 0.2796(7) 0.4623(4) 0.41665(16) 0.0446 1.0000 Uani . .
C62 C 0.1705(7) 0.4326(4) 0.41928(18) 0.0541 1.0000 Uani . .
C63 C 0.0743(8) 0.4555(6) 0.4046(2) 0.0675 1.0000 Uani . .
C64 C 0.0842(9) 0.5083(6) 0.3866(2) 0.0791 1.0000 Uani . .
C65 C 0.1910(9) 0.5364(5) 0.38349(18) 0.0626 1.0000 Uani . .
C66 C 0.2888(8) 0.5147(4) 0.39867(18) 0.0511 1.0000 Uani . .
C71 C 0.1643(6) 0.4594(3) 0.54405(14) 0.0366 1.0000 Uani . .
C72 C 0.1305(7) 0.4090(4) 0.56134(18) 0.0472 1.0000 Uani . .
C73 C 0.1053(8) 0.4166(4) 0.59169(18) 0.0522 1.0000 Uani . .
C74 C 0.1118(8) 0.4736(5) 0.6050(2) 0.0591 1.0000 Uani . .
C75 C 0.1454(7) 0.5242(4) 0.58805(18) 0.0506 1.0000 Uani . .
C76 C 0.1697(7) 0.5166(3) 0.55769(16) 0.0402 1.0000 Uani . .
C81 C 0.1185(6) 0.5140(3) 0.48810(15) 0.0373 1.0000 Uani . .
C82 C 0.1668(7) 0.5536(3) 0.46725(15) 0.0401 1.0000 Uani . .
C83 C 0.1022(8) 0.6020(4) 0.45539(19) 0.0516 1.0000 Uani . .
C84 C -0.0130(9) 0.6107(4) 0.4642(2) 0.0601 1.0000 Uani . .
C85 C -0.0630(7) 0.5717(4) 0.4849(2) 0.0562 1.0000 Uani . .
C86 C 0.0026(7) 0.5245(4) 0.49703(18) 0.0487 1.0000 Uani . .
C91 C 0.1402(7) 0.3802(3) 0.49280(15) 0.0388 1.0000 Uani . .
C92 C 0.2106(8) 0.3286(4) 0.49155(18) 0.0482 1.0000 Uani . .
C93 C 0.1623(10) 0.2717(4) 0.4820(2) 0.0656 1.0000 Uani . .
C94 C 0.0497(10) 0.2677(5) 0.4735(2) 0.0726 1.0000 Uani . .
C95 C -0.0219(9) 0.3181(5) 0.4748(2) 0.0687 1.0000 Uani . .
C96 C 0.0221(8) 0.3745(4) 0.4841(2) 0.0549 1.0000 Uani . .
C111 C 0.4863(6) 0.5569(3) 0.24803(15) 0.0377 1.0000 Uani . .
C112 C 0.5235(6) 0.6187(3) 0.24645(15) 0.0373 1.0000 Uani . .
C113 C 0.4635(7) 0.6616(4) 0.26341(16) 0.0429 1.0000 Uani . .
C114 C 0.3740(7) 0.6457(4) 0.28312(17) 0.0488 1.0000 Uani . .
C115 C 0.3465(7) 0.5838(4) 0.28660(17) 0.0487 1.0000 Uani . .
C116 C 0.4007(6) 0.5415(4) 0.26865(17) 0.0435 1.0000 Uani . .
C121 C 0.6116(6) 0.4412(4) 0.24769(17) 0.0413 1.0000 Uani . .
C122 C 0.7174(7) 0.4558(4) 0.26174(18) 0.0475 1.0000 Uani . .
C123 C 0.7688(9) 0.4142(4) 0.2812(2) 0.0648 1.0000 Uani . .
C124 C 0.7188(10) 0.3585(4) 0.2862(2) 0.0679 1.0000 Uani . .
C125 C 0.6139(11) 0.3431(4) 0.2724(2) 0.0736 1.0000 Uani . .
C126 C 0.5592(9) 0.3847(4) 0.2531(2) 0.0572 1.0000 Uani . .
C131 C 0.4294(6) 0.4621(4) 0.20269(17) 0.0424 1.0000 Uani . .
C132 C 0.4595(8) 0.4142(4) 0.18353(19) 0.0535 1.0000 Uani . .
C133 C 0.3745(10) 0.3872(5) 0.1655(2) 0.0642 1.0000 Uani . .
C134 C 0.2591(9) 0.4081(5) 0.1660(2) 0.0634 1.0000 Uani . .
C135 C 0.2317(7) 0.4556(5) 0.18469(19) 0.0570 1.0000 Uani . .
C136 C 0.3143(7) 0.4823(4) 0.20344(18) 0.0494 1.0000 Uani . .
C141 C 0.7978(6) 0.6430(3) 0.15004(15) 0.0361 1.0000 Uani . .
C142 C 0.7401(6) 0.5856(3) 0.14852(16) 0.0369 1.0000 Uani . .
C143 C 0.7261(7) 0.5595(3) 0.12061(15) 0.0398 1.0000 Uani . .
C144 C 0.7668(8) 0.5860(4) 0.09442(16) 0.0439 1.0000 Uani . .
C145 C 0.8278(7) 0.6399(4) 0.09619(15) 0.0450 1.0000 Uani . .
C146 C 0.8446(7) 0.6674(3) 0.12400(16) 0.0411 1.0000 Uani . .
C151 C 0.7878(6) 0.7662(3) 0.17866(16) 0.0365 1.0000 Uani . .
C152 C 0.6742(7) 0.7898(4) 0.18215(15) 0.0436 1.0000 Uani . .
C153 C 0.6528(9) 0.8528(4) 0.1778(2) 0.0574 1.0000 Uani . .
C154 C 0.7448(11) 0.8921(4) 0.17037(19) 0.0634 1.0000 Uani . .
C155 C 0.8557(10) 0.8692(4) 0.1670(2) 0.0600 1.0000 Uani . .
C156 C 0.8792(8) 0.8068(4) 0.17109(18) 0.0511 1.0000 Uani . .
C161 C 0.9666(6) 0.6772(3) 0.19357(15) 0.0381 1.0000 Uani . .
C162 C 1.0206(7) 0.7166(4) 0.21407(16) 0.0428 1.0000 Uani . .
C163 C 1.1382(7) 0.7065(5) 0.22250(19) 0.0558 1.0000 Uani . .
C164 C 1.2023(7) 0.6602(5) 0.2095(2) 0.0601 1.0000 Uani . .
C165 C 1.1500(7) 0.6219(4) 0.18810(18) 0.0512 1.0000 Uani . .
C166 C 1.0317(7) 0.6301(3) 0.18073(17) 0.0435 1.0000 Uani . .
C171 C 0.6823(7) 0.6563(4) 0.30130(15) 0.0398 1.0000 Uani . .
C172 C 0.6605(10) 0.7074(4) 0.31932(19) 0.0629 1.0000 Uani . .
C173 C 0.5935(12) 0.7009(6) 0.3447(2) 0.0831 1.0000 Uani . .
C174 C 0.5450(10) 0.6453(5) 0.3535(2) 0.0716 1.0000 Uani . .
C175 C 0.5682(8) 0.5945(5) 0.33595(19) 0.0571 1.0000 Uani . .
C176 C 0.6376(6) 0.5993(4) 0.30980(16) 0.0428 1.0000 Uani . .
C181 C 0.8785(6) 0.6035(3) 0.27142(16) 0.0389 1.0000 Uani . .
C182 C 0.9243(6) 0.5728(3) 0.24671(16) 0.0362 1.0000 Uani . .
C183 C 1.0104(7) 0.5289(3) 0.25010(18) 0.0442 1.0000 Uani . .
C184 C 1.0517(8) 0.5144(4) 0.2783(2) 0.0571 1.0000 Uani . .
C185 C 1.0063(8) 0.5443(5) 0.30328(19) 0.0619 1.0000 Uani . .
C186 C 0.9194(7) 0.5878(4) 0.30016(17) 0.0476 1.0000 Uani . .
C191 C 0.8346(7) 0.7357(4) 0.26869(15) 0.0412 1.0000 Uani . .
C192 C 0.7786(8) 0.7861(4) 0.25538(17) 0.0457 1.0000 Uani . .
C193 C 0.8311(9) 0.8446(4) 0.25604(19) 0.0570 1.0000 Uani . .
C194 C 0.9410(10) 0.8513(4) 0.2693(2) 0.0663 1.0000 Uani . .
C195 C 0.9947(9) 0.8020(4) 0.28270(19) 0.0607 1.0000 Uani . .
C196 C 0.9437(8) 0.7440(4) 0.28221(19) 0.0527 1.0000 Uani . .
C201 C 0.3348(15) 0.7729(9) 0.1452(4) 0.138(4) 1.0000 Uiso D P
C202 C 0.2038(18) 0.7709(12) 0.1386(6) 0.138(4) 0.653(14) Uiso D P
C203 C 0.174(2) 0.8272(12) 0.1200(5) 0.138(4) 0.653(14) Uiso D P
C204 C 0.244(3) 0.8202(11) 0.0902(6) 0.138(4) 0.653(14) Uiso D P
C205 C 0.234(3) 0.7569(11) 0.0780(6) 0.138(4) 0.653(14) Uiso D P
C212 C 0.252(4) 0.7280(16) 0.1326(9) 0.138(4) 0.347(14) Uiso D P
C213 C 0.219(4) 0.750(2) 0.1028(8) 0.138(4) 0.347(14) Uiso D P
C214 C 0.125(3) 0.798(2) 0.1072(12) 0.138(4) 0.347(14) Uiso D P
C215 C 0.178(5) 0.8543(19) 0.0944(12) 0.138(4) 0.347(14) Uiso D P
C301 C 1.0123(19) 0.2431(12) 0.1362(3) 0.233(13) 1.0000 Uiso D P
C302 C 0.93411(10) 0.2949(13) 0.1383(3) 0.34(2) 1.0000 Uiso D P
C303 C 0.8117(16) 0.3026(13) 0.1313(3) 0.303(19) 1.0000 Uiso D P
C304 C 0.753(2) 0.2542(16) 0.1204(3) 0.32(2) 1.0000 Uiso D P
C305 C 0.831(3) 0.2022(14) 0.1184(3) 0.34(2) 1.0000 Uiso D P
C306 C 0.955(3) 0.1926(11) 0.1256(3) 0.218(12) 1.0000 Uiso D P
H221 H 0.2832 0.6178 0.5036 0.0560 1.0000 Uiso R .
H231 H 0.1320 0.6893 0.5169 0.0692 1.0000 Uiso R .
H241 H 0.1683 0.7655 0.5536 0.0777 1.0000 Uiso R .
H251 H 0.3540 0.7730 0.5768 0.0769 1.0000 Uiso R .
H261 H 0.5065 0.7002 0.5650 0.0579 1.0000 Uiso R .
H321 H 0.6443 0.6967 0.5088 0.0557 1.0000 Uiso R .
H331 H 0.8350 0.7352 0.5219 0.0635 1.0000 Uiso R .
H341 H 0.9570 0.6808 0.5555 0.0684 1.0000 Uiso R .
H351 H 0.8928 0.5846 0.5756 0.0694 1.0000 Uiso R .
H361 H 0.6990 0.5471 0.5650 0.0516 1.0000 Uiso R .
H521 H 0.5041 0.3355 0.4715 0.0552 1.0000 Uiso R .
H531 H 0.5133 0.2270 0.4649 0.0688 1.0000 Uiso R .
H541 H 0.4239 0.1805 0.4216 0.0745 1.0000 Uiso R .
H551 H 0.3359 0.2442 0.3845 0.0633 1.0000 Uiso R .
H561 H 0.3178 0.3521 0.3926 0.0572 1.0000 Uiso R .
H621 H 0.1630 0.3947 0.4319 0.0650 1.0000 Uiso R .
H631 H -0.0034 0.4346 0.4068 0.0810 1.0000 Uiso R .
H641 H 0.0136 0.5251 0.3760 0.0950 1.0000 Uiso R .
H651 H 0.1986 0.5732 0.3701 0.0751 1.0000 Uiso R .
H661 H 0.3657 0.5365 0.3967 0.0613 1.0000 Uiso R .
H721 H 0.1243 0.3673 0.5519 0.0567 1.0000 Uiso R .
H731 H 0.0821 0.3801 0.6040 0.0626 1.0000 Uiso R .
H741 H 0.0924 0.4786 0.6268 0.0709 1.0000 Uiso R .
H751 H 0.1520 0.5658 0.5976 0.0607 1.0000 Uiso R .
H761 H 0.1917 0.5533 0.5454 0.0482 1.0000 Uiso R .
H821 H 0.2498 0.5473 0.4606 0.0481 1.0000 Uiso R .
H831 H 0.1389 0.6305 0.4405 0.0619 1.0000 Uiso R .
H841 H -0.0598 0.6454 0.4556 0.0721 1.0000 Uiso R .
H851 H -0.1466 0.5775 0.4912 0.0675 1.0000 Uiso R .
H861 H -0.0336 0.4972 0.5126 0.0584 1.0000 Uiso R .
H921 H 0.2952 0.3313 0.4974 0.0578 1.0000 Uiso R .
H931 H 0.2129 0.2341 0.4815 0.0787 1.0000 Uiso R .
H941 H 0.0178 0.2275 0.4662 0.0871 1.0000 Uiso R .
H951 H -0.1064 0.3143 0.4689 0.0824 1.0000 Uiso R .
H961 H -0.0305 0.4113 0.4846 0.0659 1.0000 Uiso R .
H1221 H 0.7560 0.4964 0.2577 0.0570 1.0000 Uiso R .
H1231 H 0.8437 0.4253 0.2916 0.0778 1.0000 Uiso R .
H1241 H 0.7578 0.3285 0.3000 0.0815 1.0000 Uiso R .
H1251 H 0.5775 0.3020 0.2762 0.0883 1.0000 Uiso R .
H1261 H 0.4829 0.3739 0.2434 0.0686 1.0000 Uiso R .
H1321 H 0.5424 0.3991 0.1828 0.0641 1.0000 Uiso R .
H1331 H 0.3966 0.3523 0.1519 0.0771 1.0000 Uiso R .
H1341 H 0.1979 0.3888 0.1529 0.0761 1.0000 Uiso R .
H1351 H 0.1494 0.4716 0.1849 0.0684 1.0000 Uiso R .
H1361 H 0.2908 0.5161 0.2175 0.0593 1.0000 Uiso R .
H1521 H 0.6081 0.7617 0.1877 0.0523 1.0000 Uiso R .
H1531 H 0.5715 0.8695 0.1801 0.0689 1.0000 Uiso R .
H1541 H 0.7298 0.9370 0.1675 0.0761 1.0000 Uiso R .
H1551 H 0.9212 0.8978 0.1616 0.0720 1.0000 Uiso R .
H1561 H 0.9610 0.7910 0.1686 0.0613 1.0000 Uiso R .
H1621 H 0.9760 0.7520 0.2228 0.0514 1.0000 Uiso R .
H1631 H 1.1752 0.7334 0.2381 0.0670 1.0000 Uiso R .
H1641 H 1.2862 0.6539 0.2154 0.0721 1.0000 Uiso R .
H1651 H 1.1970 0.5889 0.1781 0.0614 1.0000 Uiso R .
H1661 H 0.9935 0.6016 0.1660 0.0522 1.0000 Uiso R .
H1721 H 0.6933 0.7486 0.3138 0.0755 1.0000 Uiso R .
H1731 H 0.5791 0.7380 0.3575 0.0997 1.0000 Uiso R .
H1741 H 0.4948 0.6422 0.3719 0.0859 1.0000 Uiso R .
H1751 H 0.5354 0.5535 0.3419 0.0685 1.0000 Uiso R .
H1761 H 0.6545 0.5620 0.2974 0.0513 1.0000 Uiso R .
H1821 H 0.8943 0.5826 0.2261 0.0435 1.0000 Uiso R .
H1831 H 1.0431 0.5076 0.2320 0.0530 1.0000 Uiso R .
H1841 H 1.1142 0.4825 0.2807 0.0685 1.0000 Uiso R .
H1851 H 1.0369 0.5340 0.3237 0.0743 1.0000 Uiso R .
H1861 H 0.8856 0.6082 0.3183 0.0571 1.0000 Uiso R .
H1921 H 0.7007 0.7805 0.2453 0.0548 1.0000 Uiso R .
H1931 H 0.7901 0.8809 0.2471 0.0684 1.0000 Uiso R .
H1941 H 0.9809 0.8923 0.2690 0.0795 1.0000 Uiso R .
H1951 H 1.0719 0.8079 0.2930 0.0728 1.0000 Uiso R .
H1961 H 0.9852 0.7083 0.2916 0.0632 1.0000 Uiso R .
H2011 H 0.3571 0.7361 0.1575 0.1655 0.653 Uiso R .
H2012 H 0.3536 0.8112 0.1567 0.1655 0.653 Uiso R .
H2013 H 0.3796 0.7726 0.1259 0.1655 0.653 Uiso R .
H2014 H 0.3591 0.7595 0.1658 0.1655 0.347 Uiso R .
H2015 H 0.2963 0.8142 0.1464 0.1655 0.347 Uiso R .
H2016 H 0.4055 0.7756 0.1320 0.1655 0.347 Uiso R .
H2021 H 0.1585 0.7714 0.1578 0.1655 0.653 Uiso R .
H2022 H 0.1844 0.7328 0.1270 0.1655 0.653 Uiso R .
H2031 H 0.1975 0.8656 0.1308 0.1655 0.653 Uiso R .
H2032 H 0.0874 0.8286 0.1158 0.1655 0.653 Uiso R .
H2041 H 0.2131 0.8500 0.0750 0.1655 0.653 Uiso R .
H2042 H 0.3289 0.8294 0.0942 0.1655 0.653 Uiso R .
H2051 H 0.2803 0.7538 0.0589 0.1655 0.653 Uiso R .
H2052 H 0.1498 0.7475 0.0738 0.1655 0.653 Uiso R .
H2053 H 0.2657 0.7269 0.0930 0.1655 0.653 Uiso R .
H2121 H 0.1805 0.7252 0.1457 0.1655 0.347 Uiso R .
H2122 H 0.2897 0.6866 0.1312 0.1655 0.347 Uiso R .
H2131 H 0.2890 0.7683 0.0926 0.1655 0.347 Uiso R .
H2132 H 0.1887 0.7148 0.0905 0.1655 0.347 Uiso R .
H2141 H 0.1064 0.8031 0.1290 0.1655 0.347 Uiso R .
H2142 H 0.0517 0.7860 0.0961 0.1655 0.347 Uiso R .
H2151 H 0.1208 0.8891 0.0963 0.1655 0.347 Uiso R .
H2152 H 0.2513 0.8645 0.1056 0.1655 0.347 Uiso R .
H2153 H 0.1966 0.8474 0.0727 0.1655 0.347 Uiso R .
H3011 H 1.0973 0.2440 0.1417 0.2793 1.0000 Uiso R .
H3021 H 0.9723 0.3330 0.1464 0.4047 1.0000 Uiso R .
H3031 H 0.7718 0.3431 0.1343 0.3634 1.0000 Uiso R .
H3041 H 0.6678 0.2540 0.1147 0.3810 1.0000 Uiso R .
H3051 H 0.7920 0.1644 0.1102 0.4100 1.0000 Uiso R .
H3061 H 0.9946 0.1519 0.1230 0.2618 1.0000 Uiso R .

loop_
_atom_site_aniso_label
_atom_site_aniso_U_11
_atom_site_aniso_U_22
_atom_site_aniso_U_33
_atom_site_aniso_U_23
_atom_site_aniso_U_13
_atom_site_aniso_U_12
I1 0.0447(3) 0.0388(2) 0.0418(2) 0.0088(2) 0.0001(2) 0.0016(2)
I2 0.0335(2) 0.0436(2) 0.0338(2) 0.00142(19) -0.00344(17) 0.00639(19)
I3 0.0477(3) 0.0447(3) 0.0480(3) 0.0004(2) 0.0067(2) 0.0106(2)
I4 0.0315(2) 0.0531(3) 0.0332(2) -0.00249(19) -0.00425(18) 0.00634(19)
Pd1 0.0318(2) 0.0344(3) 0.0291(2) 0.0020(2) -0.0009(2) -0.0007(2)
Pd2 0.0313(2) 0.0310(2) 0.0263(2) -0.0004(2) -0.00200(19) -0.0002(2)
Pd3 0.0325(2) 0.0354(2) 0.0299(2) -0.0024(2) 0.0022(2) 0.0003(2)
Pd4 0.0297(2) 0.0331(2) 0.0269(2) 0.0001(2) -0.0007(2) 0.0026(2)
P1 0.0344(9) 0.0304(8) 0.0337(8) -0.0002(7) -0.0025(7) -0.0007(7)
P2 0.0402(9) 0.0380(9) 0.0275(8) -0.0020(7) -0.0028(7) 0.0007(8)
P3 0.0305(8) 0.0368(9) 0.0322(8) -0.0001(8) -0.0008(7) -0.0043(7)
P4 0.0359(9) 0.0397(9) 0.0366(9) -0.0005(8) 0.0039(8) -0.0033(8)
P5 0.0333(9) 0.0325(8) 0.0299(8) 0.0023(7) 0.0002(7) 0.0017(7)
P6 0.0366(9) 0.0376(10) 0.0277(8) -0.0011(7) -0.0030(7) -0.0009(8)
F13 0.057(3) 0.034(2) 0.039(2) 0.0034(17) -0.0022(19) -0.0074(19)
F14 0.060(3) 0.052(3) 0.038(2) 0.014(2) -0.003(2) -0.011(2)
F15 0.066(3) 0.069(3) 0.0244(19) -0.0015(19) -0.002(2) -0.005(2)
F16 0.062(3) 0.045(2) 0.034(2) -0.0121(17) -0.003(2) -0.010(2)
F43 0.039(2) 0.077(3) 0.047(3) 0.000(2) 0.002(2) -0.019(2)
F44 0.042(3) 0.104(4) 0.052(3) 0.006(3) 0.013(2) -0.002(3)
F45 0.082(4) 0.090(4) 0.044(3) -0.012(3) 0.024(3) 0.004(3)
F46 0.078(4) 0.062(3) 0.039(2) -0.013(2) 0.011(2) -0.010(3)
F113 0.058(3) 0.044(2) 0.052(3) -0.0051(19) 0.005(2) 0.009(2)
F114 0.056(3) 0.085(4) 0.060(3) -0.019(3) 0.018(3) 0.019(3)
F115 0.054(3) 0.102(5) 0.058(3) -0.008(3) 0.027(3) -0.018(3)
F116 0.057(3) 0.063(3) 0.053(3) 0.000(2) 0.012(2) -0.022(2)
F143 0.067(3) 0.057(3) 0.040(2) -0.016(2) 0.000(2) -0.009(2)
F144 0.109(4) 0.063(3) 0.027(2) -0.008(2) 0.003(2) 0.005(3)
F145 0.099(4) 0.059(3) 0.036(2) 0.009(2) 0.020(3) 0.013(3)
F146 0.072(3) 0.043(2) 0.047(3) 0.007(2) 0.012(2) -0.006(2)
C11 0.034(3) 0.032(3) 0.031(3) -0.001(3) -0.004(3) 0.003(3)
C12 0.030(3) 0.032(3) 0.031(3) 0.000(3) -0.001(3) 0.000(3)
C13 0.038(4) 0.036(4) 0.033(4) 0.003(3) -0.008(3) -0.002(3)
C14 0.040(4) 0.041(4) 0.037(4) 0.007(3) -0.003(3) 0.000(3)
C15 0.038(4) 0.051(4) 0.027(3) 0.002(3) -0.002(3) 0.000(3)
C16 0.036(3) 0.043(4) 0.033(3) -0.009(3) -0.003(3) 0.003(3)
C21 0.042(4) 0.038(4) 0.041(4) 0.004(3) 0.003(3) -0.001(3)
C22 0.036(4) 0.048(4) 0.056(5) 0.008(4) 0.000(3) 0.004(3)
C23 0.038(4) 0.070(6) 0.065(6) 0.020(5) 0.004(4) 0.006(4)
C24 0.060(6) 0.053(5) 0.081(7) 0.008(5) 0.011(5) 0.020(4)
C25 0.087(7) 0.039(4) 0.066(6) -0.008(4) 0.021(5) 0.019(5)
C26 0.052(5) 0.039(4) 0.054(5) -0.008(4) -0.003(4) 0.005(3)
C31 0.039(4) 0.036(4) 0.032(3) -0.005(3) 0.002(3) -0.007(3)
C32 0.047(4) 0.041(4) 0.051(4) 0.001(4) -0.011(4) -0.003(3)
C33 0.046(5) 0.051(5) 0.062(5) 0.001(4) -0.003(4) -0.010(4)
C34 0.044(5) 0.071(6) 0.057(5) 0.002(4) -0.007(4) -0.024(4)
C35 0.040(4) 0.075(6) 0.058(5) 0.005(4) -0.007(4) 0.000(4)
C36 0.039(4) 0.048(4) 0.043(4) 0.003(3) -0.009(3) -0.005(3)
C41 0.040(4) 0.038(4) 0.032(3) -0.001(3) -0.004(3) 0.010(3)
C42 0.036(4) 0.043(4) 0.036(4) 0.000(3) -0.005(3) 0.008(3)
C43 0.031(3) 0.054(4) 0.038(4) 0.007(3) -0.003(3) -0.007(3)
C44 0.035(4) 0.083(6) 0.031(4) 0.017(4) 0.013(3) -0.001(4)
C45 0.043(4) 0.075(6) 0.035(4) -0.007(4) 0.010(3) 0.013(4)
C46 0.048(4) 0.053(4) 0.031(3) 0.001(3) 0.002(3) 0.006(4)
C51 0.047(4) 0.039(4) 0.036(3) -0.006(3) 0.002(3) -0.001(3)
C52 0.052(5) 0.038(4) 0.048(4) -0.004(3) -0.011(4) 0.009(3)
C53 0.071(6) 0.042(4) 0.059(5) -0.002(4) -0.012(5) 0.004(4)
C54 0.075(6) 0.036(4) 0.075(6) -0.015(4) 0.002(5) 0.000(4)
C55 0.062(5) 0.047(5) 0.049(5) -0.007(4) -0.006(4) -0.002(4)
C56 0.053(5) 0.045(4) 0.045(4) -0.002(3) -0.007(4) 0.004(4)
C61 0.042(4) 0.059(5) 0.033(4) -0.005(3) -0.001(3) 0.010(4)
C62 0.048(5) 0.073(6) 0.041(4) -0.006(4) -0.008(4) 0.001(4)
C63 0.045(5) 0.111(8) 0.047(5) -0.006(6) -0.011(4) 0.006(5)
C64 0.062(6) 0.136(10) 0.040(5) -0.010(6) -0.011(4) 0.042(7)
C65 0.072(6) 0.078(6) 0.038(4) 0.016(4) -0.015(4) 0.029(5)
C66 0.057(5) 0.058(5) 0.039(4) 0.007(4) 0.000(4) 0.014(4)
C71 0.032(3) 0.047(4) 0.030(3) 0.000(3) 0.005(3) -0.001(3)
C72 0.045(4) 0.054(5) 0.043(4) 0.002(3) -0.002(3) -0.008(4)
C73 0.054(5) 0.066(5) 0.036(4) 0.007(4) 0.001(4) -0.015(4)
C74 0.055(5) 0.080(6) 0.042(4) -0.006(4) 0.008(4) -0.009(5)
C75 0.045(4) 0.064(5) 0.043(4) -0.010(4) 0.002(4) 0.003(4)
C76 0.039(4) 0.045(4) 0.036(4) -0.004(3) 0.004(3) -0.001(3)
C81 0.036(4) 0.046(4) 0.030(3) 0.001(3) -0.004(3) 0.000(3)
C82 0.044(4) 0.040(4) 0.036(4) -0.004(3) -0.003(3) 0.002(3)
C83 0.057(5) 0.051(5) 0.046(5) 0.006(4) -0.012(4) 0.003(4)
C84 0.059(6) 0.059(5) 0.062(5) -0.004(4) -0.023(5) 0.006(4)
C85 0.036(4) 0.072(6) 0.061(5) 0.001(4) -0.009(4) 0.007(4)
C86 0.035(4) 0.062(5) 0.049(4) 0.004(4) 0.000(3) 0.007(3)
C91 0.043(4) 0.046(4) 0.028(3) -0.002(3) 0.002(3) -0.010(3)
C92 0.054(5) 0.045(4) 0.046(4) -0.014(4) 0.003(4) -0.008(4)
C93 0.075(7) 0.053(5) 0.069(6) -0.021(4) 0.015(5) -0.017(5)
C94 0.088(8) 0.068(6) 0.062(6) -0.028(5) 0.020(6) -0.038(6)
C95 0.060(6) 0.078(7) 0.069(6) -0.016(5) 0.011(5) -0.031(5)
C96 0.049(5) 0.055(5) 0.061(5) -0.003(4) 0.001(4) -0.012(4)
C111 0.031(3) 0.050(4) 0.032(3) 0.002(3) 0.003(3) -0.001(3)
C112 0.036(4) 0.047(4) 0.029(3) 0.000(3) -0.002(3) 0.009(3)
C113 0.039(4) 0.053(5) 0.037(4) 0.000(3) 0.003(3) 0.007(4)
C114 0.038(4) 0.069(5) 0.040(4) -0.006(4) 0.003(3) 0.006(4)
C115 0.029(4) 0.077(6) 0.040(4) -0.005(4) 0.014(3) -0.005(4)
C116 0.031(3) 0.055(5) 0.045(4) -0.002(4) 0.001(3) -0.008(4)
C121 0.038(4) 0.044(4) 0.042(4) -0.001(3) 0.009(3) 0.002(3)
C122 0.046(4) 0.045(4) 0.052(4) 0.002(4) -0.002(3) -0.002(4)
C123 0.064(6) 0.060(6) 0.070(6) -0.002(5) -0.027(5) 0.005(5)
C124 0.087(7) 0.049(5) 0.067(6) 0.011(5) -0.015(5) 0.005(5)
C125 0.100(8) 0.038(5) 0.083(7) 0.010(5) -0.021(6) -0.009(5)
C126 0.069(6) 0.046(5) 0.057(5) 0.010(4) -0.009(4) -0.013(4)
C131 0.041(4) 0.042(4) 0.044(4) 0.001(3) 0.006(3) -0.013(3)
C132 0.050(5) 0.062(5) 0.048(4) -0.009(4) -0.007(4) -0.004(4)
C133 0.078(7) 0.059(6) 0.056(5) -0.012(4) -0.013(5) -0.014(5)
C134 0.072(7) 0.068(6) 0.051(5) 0.003(4) -0.009(5) -0.028(5)
C135 0.040(4) 0.079(6) 0.052(5) 0.014(5) -0.006(4) -0.010(4)
C136 0.041(4) 0.062(5) 0.045(4) 0.000(4) -0.001(3) -0.007(4)
C141 0.037(4) 0.039(4) 0.032(3) 0.005(3) 0.001(3) 0.006(3)
C142 0.036(4) 0.043(4) 0.032(4) 0.004(3) -0.001(3) 0.006(3)
C143 0.049(4) 0.040(4) 0.030(3) -0.005(3) -0.004(3) 0.011(3)
C144 0.061(5) 0.045(4) 0.026(3) -0.002(3) 0.005(3) 0.018(4)
C145 0.060(5) 0.052(4) 0.024(3) 0.014(3) 0.010(3) 0.016(4)
C146 0.044(4) 0.040(4) 0.040(4) 0.006(3) 0.005(3) 0.002(3)
C151 0.047(4) 0.032(3) 0.031(3) 0.001(3) -0.003(3) -0.003(3)
C152 0.056(5) 0.046(4) 0.029(3) 0.003(3) -0.003(3) 0.004(4)
C153 0.073(6) 0.040(4) 0.060(5) 0.000(4) -0.008(5) 0.022(4)
C154 0.108(8) 0.043(5) 0.039(5) 0.003(4) -0.009(5) 0.014(5)
C155 0.081(7) 0.039(4) 0.060(5) 0.007(4) 0.003(5) -0.013(5)
C156 0.064(5) 0.043(4) 0.046(4) 0.000(3) 0.000(4) -0.003(4)
C161 0.036(4) 0.043(4) 0.035(4) 0.008(3) 0.006(3) 0.003(3)
C162 0.041(4) 0.047(4) 0.040(4) -0.002(3) 0.003(3) -0.005(3)
C163 0.033(4) 0.093(7) 0.042(4) 0.004(4) -0.003(3) -0.014(4)
C164 0.025(4) 0.094(7) 0.061(5) -0.005(5) 0.001(4) 0.002(4)
C165 0.041(4) 0.066(5) 0.047(4) 0.002(4) 0.003(4) 0.016(4)
C166 0.043(4) 0.047(4) 0.041(4) 0.006(3) -0.006(3) 0.005(3)
C171 0.043(4) 0.048(4) 0.029(3) 0.002(3) 0.001(3) -0.002(3)
C172 0.091(7) 0.059(5) 0.039(4) -0.004(4) 0.009(5) 0.001(5)
C173 0.113(9) 0.093(8) 0.044(5) -0.021(5) 0.033(6) 0.012(7)
C174 0.079(7) 0.086(7) 0.049(5) 0.008(5) 0.026(5) 0.014(6)
C175 0.057(5) 0.069(6) 0.046(5) 0.016(4) -0.003(4) 0.007(4)
C176 0.035(4) 0.061(5) 0.032(4) 0.005(3) -0.003(3) 0.004(3)
C181 0.033(4) 0.047(4) 0.037(4) -0.001(3) -0.007(3) 0.002(3)
C182 0.033(4) 0.037(4) 0.039(4) 0.002(3) -0.004(3) -0.003(3)
C183 0.043(4) 0.042(4) 0.048(4) 0.002(3) -0.001(3) 0.006(3)
C184 0.047(5) 0.059(5) 0.065(5) 0.010(4) -0.009(4) 0.022(4)
C185 0.055(5) 0.084(6) 0.047(4) 0.007(4) -0.014(4) 0.017(5)
C186 0.045(4) 0.063(5) 0.035(4) -0.001(4) -0.009(3) 0.005(4)
C191 0.047(4) 0.046(4) 0.030(3) -0.004(3) 0.004(3) 0.000(4)
C192 0.055(5) 0.046(4) 0.036(4) -0.002(3) 0.010(3) 0.001(4)
C193 0.086(7) 0.037(4) 0.047(4) -0.004(3) 0.006(5) -0.002(4)
C194 0.090(7) 0.051(5) 0.057(5) -0.016(4) -0.002(5) -0.029(5)
C195 0.070(6) 0.063(5) 0.049(5) -0.014(4) -0.003(4) -0.024(5)
C196 0.055(5) 0.057(5) 0.045(4) -0.003(4) -0.010(4) -0.012(4)

loop_
_atom_type_symbol
_atom_type_scat_dispersion_real
_atom_type_scat_dispersion_imag
_atom_type_scat_Cromer_Mann_a1
_atom_type_scat_Cromer_Mann_b1
_atom_type_scat_Cromer_Mann_a2
_atom_type_scat_Cromer_Mann_b2
_atom_type_scat_Cromer_Mann_a3
_atom_type_scat_Cromer_Mann_b3
_atom_type_scat_Cromer_Mann_a4
_atom_type_scat_Cromer_Mann_b4
_atom_type_scat_Cromer_Mann_c
_atom_type_scat_source
C 0.0033 0.0016 2.3100 20.8439 1.0200 10.2075 1.5886 0.5687 0.8650 51.6512 0.2156 'International Tables Vol C 4.2.6.8 and 6.1.1.4'
H 0.0000 0.0000 0.4930 10.5109 0.3229 26.1257 0.1402 3.1424 0.0408 57.7998 0.0030 'International Tables Vol C 4.2.6.8 and 6.1.1.4'
F 0.0171 0.0103 3.5392 10.2825 2.6412 4.2944 1.5170 0.2615 1.0243 26.1476 0.2776 'International Tables Vol C 4.2.6.8 and 6.1.1.4'
I -0.4742 1.8119 20.1472 4.3470 18.9949 0.3814 7.5138 27.7660 2.2735 66.8776 4.0712 'International Tables Vol C 4.2.6.8 and 6.1.1.4'
P 0.1023 0.0942 6.4345 1.9067 4.1791 27.1570 1.7800 0.5260 1.4908 68.1645 1.1149 'International Tables Vol C 4.2.6.8 and 6.1.1.4'
Pd -0.9988 1.0072 19.3319 0.6987 15.5017 7.9893 5.2954 25.2052 0.6058 76.8986 5.2659 'International Tables Vol C 4.2.6.8 and 6.1.1.4'

loop_
_exptl_crystal_face_index_h
_exptl_crystal_face_index_k
_exptl_crystal_face_index_l
_exptl_crystal_face_perp_dist
1 0 0 0.220
-1 0 0 0.200
0 1 -2 0.050
0 -1 2 0.030
0 1 2 0.060
0 -1 -2 0.020

loop_
_geom_angle_atom_site_label_1
_geom_angle_atom_site_label_2
_geom_angle_atom_site_label_3
_geom_angle
_geom_angle_publ_flag
Pd1 I2 Pd2 63.144(18) yes
Pd3 I4 Pd4 63.347(18) yes
I2 Pd1 I1 170.22(3) yes
I2 Pd1 Pd2 59.404(17) yes
I1 Pd1 Pd2 121.07(2) yes
I2 Pd1 P1 92.73(5) yes
I1 Pd1 P1 97.04(5) yes
Pd2 Pd1 P1 83.75(5) yes
I2 Pd1 C42 83.4(2) yes
I1 Pd1 C42 86.9(2) yes
Pd2 Pd1 C42 96.8(2) yes
P1 Pd1 C42 175.1(2) yes
I2 Pd2 Pd1 57.452(17) yes
I2 Pd2 P2 90.93(5) yes
Pd1 Pd2 P2 81.42(5) yes
I2 Pd2 P3 166.77(5) yes
Pd1 Pd2 P3 129.75(5) yes
P2 Pd2 P3 100.94(6) yes
I2 Pd2 C12 81.25(18) yes
Pd1 Pd2 C12 93.84(18) yes
P2 Pd2 C12 172.16(19) yes
P3 Pd2 C12 86.90(19) yes
I4 Pd3 I3 171.09(3) yes
I4 Pd3 Pd4 59.431(17) yes
I3 Pd3 Pd4 124.68(2) yes
I4 Pd3 P4 92.55(5) yes
I3 Pd3 P4 95.70(5) yes
Pd4 Pd3 P4 84.66(5) yes
I4 Pd3 C142 82.7(2) yes
I3 Pd3 C142 88.9(2) yes
Pd4 Pd3 C142 95.8(2) yes
P4 Pd3 C142 174.1(2) yes
Pd3 Pd4 I4 57.222(17) yes
Pd3 Pd4 P5 82.92(4) yes
I4 Pd4 P5 90.91(5) yes
Pd3 Pd4 P6 127.43(5) yes
I4 Pd4 P6 168.55(5) yes
P5 Pd4 P6 99.95(6) yes
Pd3 Pd4 C112 93.4(2) yes
I4 Pd4 C112 81.62(19) yes
P5 Pd4 C112 172.51(19) yes
P6 Pd4 C112 87.5(2) yes
Pd1 P1 C11 112.6(2) yes
Pd1 P1 C21 122.9(2) yes
C11 P1 C21 102.9(3) yes
Pd1 P1 C31 104.9(2) yes
C11 P1 C31 106.9(3) yes
C21 P1 C31 105.6(3) yes
Pd2 P2 C41 112.7(2) yes
Pd2 P2 C51 109.8(2) yes
C41 P2 C51 106.7(3) yes
Pd2 P2 C61 120.8(2) yes
C41 P2 C61 102.0(3) yes
C51 P2 C61 103.7(4) yes
Pd2 P3 C71 116.8(2) yes
Pd2 P3 C81 115.1(2) yes
C71 P3 C81 100.8(3) yes
Pd2 P3 C91 111.6(3) yes
C71 P3 C91 103.9(3) yes
C81 P3 C91 107.3(3) yes
Pd3 P4 C111 112.5(2) yes
Pd3 P4 C121 122.3(2) yes
C111 P4 C121 104.3(3) yes
Pd3 P4 C131 103.5(2) yes
C111 P4 C131 107.4(3) yes
C121 P4 C131 105.9(4) yes
Pd4 P5 C141 110.9(2) yes
Pd4 P5 C151 108.9(2) yes
C141 P5 C151 107.7(3) yes
Pd4 P5 C161 122.3(2) yes
C141 P5 C161 101.6(3) yes
C151 P5 C161 104.4(3) yes
Pd4 P6 C171 118.2(2) yes
Pd4 P6 C181 112.6(2) yes
C171 P6 C181 102.3(3) yes
Pd4 P6 C191 112.4(2) yes
C171 P6 C191 103.2(3) yes
C181 P6 C191 107.1(4) yes
P1 C11 C12 119.7(5) yes
P1 C11 C16 122.1(5) yes
C12 C11 C16 118.2(6) yes
C11 C12 Pd2 123.7(5) yes
C11 C12 C13 118.0(6) yes
Pd2 C12 C13 118.3(5) yes
F13 C13 C12 120.4(6) yes
F13 C13 C14 116.4(6) yes
C12 C13 C14 123.2(7) yes
F14 C14 C13 121.8(7) yes
F14 C14 C15 119.5(6) yes
C13 C14 C15 118.6(6) yes
C14 C15 F15 119.3(6) yes
C14 C15 C16 119.5(6) yes
F15 C15 C16 121.2(7) yes
C11 C16 F16 120.4(6) yes
C11 C16 C15 122.1(6) yes
F16 C16 C15 117.5(6) yes
P1 C21 C22 117.2(6) yes
P1 C21 C26 123.7(6) yes
C22 C21 C26 118.9(7) yes
C21 C22 C23 120.6(8) yes
C21 C22 H221 119.7 no
C23 C22 H221 119.7 no
C22 C23 C24 119.8(9) yes
C22 C23 H231 120.1 no
C24 C23 H231 120.1 no
C23 C24 C25 120.7(8) yes
C23 C24 H241 119.7 no
C25 C24 H241 119.7 no
C24 C25 C26 120.5(9) yes
C24 C25 H251 119.7 no
C26 C25 H251 119.7 no
C25 C26 C21 119.5(8) yes
C25 C26 H261 120.3 no
C21 C26 H261 120.3 no
P1 C31 C32 116.2(6) yes
P1 C31 C36 123.2(5) yes
C32 C31 C36 120.1(7) yes
C31 C32 C33 118.8(8) yes
C31 C32 H321 120.6 no
C33 C32 H321 120.6 no
C32 C33 C34 121.4(8) yes
C32 C33 H331 119.3 no
C34 C33 H331 119.3 no
C33 C34 C35 119.4(8) yes
C33 C34 H341 120.3 no
C35 C34 H341 120.3 no
C34 C35 C36 120.5(8) yes
C34 C35 H351 119.7 no
C36 C35 H351 119.7 no
C35 C36 C31 119.6(8) yes
C35 C36 H361 120.2 no
C31 C36 H361 120.2 no
P2 C41 C42 119.4(5) yes
P2 C41 C46 123.5(6) yes
C42 C41 C46 117.0(7) yes
C41 C42 Pd1 123.1(5) yes
C41 C42 C43 118.2(7) yes
Pd1 C42 C43 118.6(5) yes
F43 C43 C42 120.2(7) yes
F43 C43 C44 117.7(6) yes
C42 C43 C44 122.1(7) yes
F44 C44 C43 120.4(8) yes
F44 C44 C45 119.3(7) yes
C43 C44 C45 120.3(7) yes
F45 C45 C44 120.9(8) yes
F45 C45 C46 120.7(8) yes
C44 C45 C46 118.4(7) yes
F46 C46 C41 120.4(7) yes
F46 C46 C45 115.7(6) yes
C41 C46 C45 123.9(8) yes
P2 C51 C52 119.1(6) yes
P2 C51 C56 123.0(6) yes
C52 C51 C56 117.9(7) yes
C51 C52 C53 121.6(7) yes
C51 C52 H521 119.2 no
C53 C52 H521 119.2 no
C52 C53 C54 119.6(8) yes
C52 C53 H531 120.2 no
C54 C53 H531 120.2 no
C53 C54 C55 119.3(8) yes
C53 C54 H541 120.3 no
C55 C54 H541 120.3 no
C54 C55 C56 120.6(8) yes
C54 C55 H551 119.7 no
C56 C55 H551 119.7 no
C55 C56 C51 120.8(8) yes
C55 C56 H561 119.6 no
C51 C56 H561 119.6 no
P2 C61 C62 119.8(6) yes
P2 C61 C66 120.7(6) yes
C62 C61 C66 119.2(8) yes
C61 C62 C63 120.1(9) yes
C61 C62 H621 119.9 no
C63 C62 H621 119.9 no
C62 C63 C64 120.3(10) yes
C62 C63 H631 119.8 no
C64 C63 H631 119.8 no
C63 C64 C65 119.6(8) yes
C63 C64 H641 120.2 no
C65 C64 H641 120.2 no
C64 C65 C66 120.9(9) yes
C64 C65 H651 119.6 no
C66 C65 H651 119.6 no
C61 C66 C65 119.9(9) yes
C61 C66 H661 120.1 no
C65 C66 H661 120.1 no
P3 C71 C72 122.6(6) yes
P3 C71 C76 118.9(5) yes
C72 C71 C76 118.4(6) yes
C71 C72 C73 120.0(8) yes
C71 C72 H721 120.0 no
C73 C72 H721 120.0 no
C72 C73 C74 121.0(8) yes
C72 C73 H731 119.5 no
C74 C73 H731 119.5 no
C73 C74 C75 119.6(8) yes
C73 C74 H741 120.2 no
C75 C74 H741 120.2 no
C74 C75 C76 119.3(8) yes
C74 C75 H751 120.4 no
C76 C75 H751 120.4 no
C75 C76 C71 121.7(7) yes
C75 C76 H761 119.2 no
C71 C76 H761 119.2 no
P3 C81 C82 120.7(6) yes
P3 C81 C86 121.5(6) yes
C82 C81 C86 117.8(7) yes
C81 C82 C83 121.1(7) yes
C81 C82 H821 119.5 no
C83 C82 H821 119.5 no
C82 C83 C84 120.0(8) yes
C82 C83 H831 120.0 no
C84 C83 H831 120.0 no
C83 C84 C85 119.9(8) yes
C83 C84 H841 120.1 no
C85 C84 H841 120.1 no
C84 C85 C86 119.7(8) yes
C84 C85 H851 120.1 no
C86 C85 H851 120.1 no
C81 C86 C85 121.5(8) yes
C81 C86 H861 119.2 no
C85 C86 H861 119.2 no
P3 C91 C92 118.5(6) yes
P3 C91 C96 123.2(6) yes
C92 C91 C96 118.3(7) yes
C91 C92 C93 119.6(8) yes
C91 C92 H921 120.2 no
C93 C92 H921 120.2 no
C92 C93 C94 120.9(10) yes
C92 C93 H931 119.6 no
C94 C93 H931 119.6 no
C93 C94 C95 120.5(9) yes
C93 C94 H941 119.7 no
C95 C94 H941 119.7 no
C94 C95 C96 120.3(9) yes
C94 C95 H951 119.9 no
C96 C95 H951 119.9 no
C91 C96 C95 120.4(9) yes
C91 C96 H961 119.8 no
C95 C96 H961 119.8 no
P4 C111 C112 119.8(5) yes
P4 C111 C116 121.8(6) yes
C112 C111 C116 118.4(7) yes
C111 C112 Pd4 124.2(5) yes
C111 C112 C113 117.9(7) yes
Pd4 C112 C113 117.9(6) yes
F113 C113 C112 120.4(7) yes
F113 C113 C114 116.9(7) yes
C112 C113 C114 122.8(8) yes
C113 C114 F114 121.1(8) yes
C113 C114 C115 118.5(7) yes
F114 C114 C115 120.3(7) yes
C114 C115 F115 118.8(7) yes
C114 C115 C116 119.0(7) yes
F115 C115 C116 122.2(8) yes
F116 C116 C111 120.7(7) yes
F116 C116 C115 116.2(7) yes
C111 C116 C115 123.0(8) yes
P4 C121 C122 116.4(6) yes
P4 C121 C126 123.9(6) yes
C122 C121 C126 119.7(8) yes
C121 C122 C123 119.9(8) yes
C121 C122 H1221 120.1 no
C123 C122 H1221 120.1 no
C122 C123 C124 120.6(9) yes
C122 C123 H1231 119.7 no
C124 C123 H1231 119.7 no
C123 C124 C125 120.3(9) yes
C123 C124 H1241 119.8 no
C125 C124 H1241 119.8 no
C124 C125 C126 120.1(9) yes
C124 C125 H1251 119.9 no
C126 C125 H1251 119.9 no
C125 C126 C121 119.3(9) yes
C125 C126 H1261 120.3 no
C121 C126 H1261 120.3 no
P4 C131 C132 116.3(6) yes
P4 C131 C136 124.2(6) yes
C132 C131 C136 119.1(7) yes
C131 C132 C133 120.0(9) yes
C131 C132 H1321 120.0 no
C133 C132 H1321 120.0 no
C132 C133 C134 120.8(9) yes
C132 C133 H1331 119.6 no
C134 C133 H1331 119.6 no
C133 C134 C135 118.3(9) yes
C133 C134 H1341 120.9 no
C135 C134 H1341 120.9 no
C134 C135 C136 122.0(9) yes
C134 C135 H1351 119.0 no
C136 C135 H1351 119.0 no
C135 C136 C131 119.8(8) yes
C135 C136 H1361 120.1 no
C131 C136 H1361 120.1 no
P5 C141 C142 120.4(5) yes
P5 C141 C146 121.0(6) yes
C142 C141 C146 118.6(7) yes
C141 C142 Pd3 124.1(5) yes
C141 C142 C143 117.5(7) yes
Pd3 C142 C143 118.0(6) yes
F143 C143 C142 120.6(7) yes
F143 C143 C144 116.0(6) yes
C142 C143 C144 123.4(7) yes
C143 C144 F144 121.6(8) yes
C143 C144 C145 118.7(7) yes
F144 C144 C145 119.7(7) yes
F145 C145 C144 120.3(7) yes
F145 C145 C146 120.2(7) yes
C144 C145 C146 119.5(6) yes
F146 C146 C145 116.3(6) yes
F146 C146 C141 121.7(7) yes
C145 C146 C141 122.0(7) yes
P5 C151 C152 117.9(5) yes
P5 C151 C156 123.3(6) yes
C152 C151 C156 118.8(7) yes
C151 C152 C153 120.1(8) yes
C151 C152 H1521 119.9 no
C153 C152 H1521 119.9 no
C152 C153 C154 120.0(8) yes
C152 C153 H1531 120.0 no
C154 C153 H1531 120.0 no
C153 C154 C155 120.0(8) yes
C153 C154 H1541 120.0 no
C155 C154 H1541 120.0 no
C154 C155 C156 121.2(9) yes
C154 C155 H1551 119.4 no
C156 C155 H1551 119.4 no
C151 C156 C155 119.9(9) yes
C151 C156 H1561 120.0 no
C155 C156 H1561 120.0 no
P5 C161 C162 120.3(6) yes
P5 C161 C166 120.4(6) yes
C162 C161 C166 119.1(7) yes
C161 C162 C163 119.9(8) yes
C161 C162 H1621 120.1 no
C163 C162 H1621 120.1 no
C162 C163 C164 120.6(8) yes
C162 C163 H1631 119.7 no
C164 C163 H1631 119.7 no
C163 C164 C165 119.8(7) yes
C163 C164 H1641 120.1 no
C165 C164 H1641 120.1 no
C164 C165 C166 119.7(8) yes
C164 C165 H1651 120.2 no
C166 C165 H1651 120.2 no
C165 C166 C161 120.8(8) yes
C165 C166 H1661 119.6 no
C161 C166 H1661 119.6 no
P6 C171 C172 122.4(6) yes
P6 C171 C176 118.4(6) yes
C172 C171 C176 119.2(7) yes
C171 C172 C173 119.4(9) yes
C171 C172 H1721 120.3 no
C173 C172 H1721 120.3 no
C172 C173 C174 123.1(10) yes
C172 C173 H1731 118.4 no
C174 C173 H1731 118.4 no
C173 C174 C175 117.6(8) yes
C173 C174 H1741 121.2 no
C175 C174 H1741 121.2 no
C174 C175 C176 120.9(9) yes
C174 C175 H1751 119.5 no
C176 C175 H1751 119.5 no
C175 C176 C171 119.8(8) yes
C175 C176 H1761 120.1 no
C171 C176 H1761 120.1 no
P6 C181 C182 119.9(5) yes
P6 C181 C186 121.5(6) yes
C182 C181 C186 118.7(7) yes
C181 C182 C183 121.0(7) yes
C181 C182 H1821 119.5 no
C183 C182 H1821 119.5 no
C182 C183 C184 120.2(7) yes
C182 C183 H1831 119.9 no
C184 C183 H1831 119.9 no
C183 C184 C185 119.7(7) yes
C183 C184 H1841 120.1 no
C185 C184 H1841 120.1 no
C184 C185 C186 120.6(7) yes
C184 C185 H1851 119.7 no
C186 C185 H1851 119.7 no
C181 C186 C185 119.9(8) yes
C181 C186 H1861 120.1 no
C185 C186 H1861 120.1 no
P6 C191 C192 118.2(6) yes
P6 C191 C196 122.6(6) yes
C192 C191 C196 119.2(8) yes
C191 C192 C193 120.3(8) yes
C191 C192 H1921 119.9 no
C193 C192 H1921 119.9 no
C192 C193 C194 119.2(9) yes
C192 C193 H1931 120.4 no
C194 C193 H1931 120.4 no
C193 C194 C195 120.3(8) yes
C193 C194 H1941 119.8 no
C195 C194 H1941 119.8 no
C194 C195 C196 121.1(9) yes
C194 C195 H1951 119.5 no
C196 C195 H1951 119.5 no
C191 C196 C195 119.9(9) yes
C191 C196 H1961 120.1 no
C195 C196 H1961 120.1 no
C202 C201 H2011 109.5 no
C202 C201 H2012 109.5 no
H2011 C201 H2012 109.5 no
C202 C201 H2013 109.5 no
H2011 C201 H2013 109.5 no
H2012 C201 H2013 109.5 no
C212 C201 H2014 109.5 no
C212 C201 H2015 109.5 no
C212 C201 H2016 109.5 no
H2014 C201 H2015 109.5 no
H2014 C201 H2016 109.5 no
H2015 C201 H2016 109.5 no
C201 C202 C203 107.8(17) yes
C201 C202 H2021 109.9 no
C203 C202 H2021 109.9 no
C201 C202 H2022 109.9 no
C203 C202 H2022 109.9 no
H2021 C202 H2022 109.5 no
C202 C203 C204 105.4(18) yes
C202 C203 H2031 110.5 no
C204 C203 H2031 110.5 no
C202 C203 H2032 110.5 no
C204 C203 H2032 110.5 no
H2031 C203 H2032 109.5 no
C203 C204 C205 111.2(18) yes
C203 C204 H2041 109.0 no
C205 C204 H2041 109.0 no
C203 C204 H2042 109.0 no
C205 C204 H2042 109.0 no
H2041 C204 H2042 109.5 no
C204 C205 H2051 109.5 no
C204 C205 H2052 109.5 no
H2051 C205 H2052 109.5 no
C204 C205 H2053 109.5 no
H2051 C205 H2053 109.5 no
H2052 C205 H2053 109.5 no
C201 C212 C213 107(2) yes
C201 C212 H2121 110.0 no
C213 C212 H2121 110.0 no
C201 C212 H2122 110.0 no
C213 C212 H2122 110.0 no
H2121 C212 H2122 109.5 no
C212 C213 C214 107(3) yes
C212 C213 H2131 110.2 no
C214 C213 H2131 110.2 no
C212 C213 H2132 110.2 no
C214 C213 H2132 110.2 no
H2131 C213 H2132 109.5 no
C213 C214 C215 103(2) yes
C213 C214 H2141 110.9 no
C215 C214 H2141 110.9 no
C213 C214 H2142 110.9 no
C215 C214 H2142 110.9 no
H2141 C214 H2142 109.5 no
C214 C215 H2151 109.5 no
C214 C215 H2152 109.5 no
H2151 C215 H2152 109.5 no
C214 C215 H2153 109.5 no
H2151 C215 H2153 109.5 no
H2152 C215 H2153 109.5 no
C302 C301 C306 110.9(18) yes
C302 C301 H3011 124.6 no
C306 C301 H3011 124.6 no
C301 C302 C303 132.6(19) yes
C301 C302 H3021 113.7 no
C303 C302 H3021 113.7 no
C302 C303 C304 118.3(19) yes
C302 C303 H3031 120.9 no
C304 C303 H3031 120.8 no
C303 C304 C305 109.1(19) yes
C303 C304 H3041 125.5 no
C305 C304 H3041 125.4 no
C304 C305 C306 133.9(20) yes
C304 C305 H3051 113.1 no
C306 C305 H3051 113.0 no
C305 C306 C301 115.2(18) yes
C305 C306 H3061 122.4 no
C301 C306 H3061 122.4 no

loop_
_geom_bond_atom_site_label_1
_geom_bond_atom_site_label_2
_geom_bond_distance
_geom_bond_publ_flag
I1 Pd1 2.5995(7) yes
I2 Pd1 2.6529(7) yes
I2 Pd2 2.7090(6) yes
I3 Pd3 2.5957(7) yes
I4 Pd3 2.6417(7) yes
I4 Pd4 2.7053(6) yes
Pd1 Pd2 2.8078(7) yes
Pd1 P1 2.3535(18) yes
Pd1 C42 2.030(7) yes
Pd2 P2 2.4264(17) yes
Pd2 P3 2.3327(17) yes
Pd2 C12 2.049(6) yes
Pd3 Pd4 2.8081(7) yes
Pd3 P4 2.3406(19) yes
Pd3 C142 2.027(7) yes
Pd4 P5 2.4259(18) yes
Pd4 P6 2.3217(18) yes
Pd4 C112 2.048(7) yes
P1 C11 1.828(7) yes
P1 C21 1.820(8) yes
P1 C31 1.818(7) yes
P2 C41 1.821(8) yes
P2 C51 1.834(8) yes
P2 C61 1.826(8) yes
P3 C71 1.827(7) yes
P3 C81 1.815(7) yes
P3 C91 1.818(7) yes
P4 C111 1.834(7) yes
P4 C121 1.825(8) yes
P4 C131 1.831(7) yes
P5 C141 1.836(7) yes
P5 C151 1.838(7) yes
P5 C161 1.814(8) yes
P6 C171 1.826(7) yes
P6 C181 1.822(7) yes
P6 C191 1.805(8) yes
F13 C13 1.359(8) yes
F14 C14 1.336(8) yes
F15 C15 1.339(8) yes
F16 C16 1.342(8) yes
F43 C43 1.369(9) yes
F44 C44 1.372(9) yes
F45 C45 1.351(9) yes
F46 C46 1.367(9) yes
F113 C113 1.354(9) yes
F114 C114 1.344(9) yes
F115 C115 1.345(9) yes
F116 C116 1.362(9) yes
F143 C143 1.362(9) yes
F144 C144 1.335(9) yes
F145 C145 1.349(8) yes
F146 C146 1.349(9) yes
C11 C12 1.410(9) yes
C11 C16 1.398(9) yes
C12 C13 1.379(9) yes
C13 C14 1.375(10) yes
C14 C15 1.386(10) yes
C15 C16 1.370(10) yes
C21 C22 1.395(11) yes
C21 C26 1.393(11) yes
C22 C23 1.397(12) yes
C22 H221 1.000 no
C23 C24 1.366(14) yes
C23 H231 1.000 no
C24 C25 1.368(15) yes
C24 H241 1.000 no
C25 C26 1.408(11) yes
C25 H251 1.000 no
C26 H261 1.000 no
C31 C32 1.402(11) yes
C31 C36 1.380(10) yes
C32 C33 1.401(11) yes
C32 H321 1.000 no
C33 C34 1.363(12) yes
C33 H331 1.000 no
C34 C35 1.388(12) yes
C34 H341 1.000 no
C35 C36 1.402(11) yes
C35 H351 1.000 no
C36 H361 1.000 no
C41 C42 1.419(10) yes
C41 C46 1.378(10) yes
C42 C43 1.385(10) yes
C43 C44 1.369(11) yes
C44 C45 1.357(12) yes
C45 C46 1.371(11) yes
C51 C52 1.387(10) yes
C51 C56 1.389(11) yes
C52 C53 1.387(11) yes
C52 H521 1.000 no
C53 C54 1.392(12) yes
C53 H531 1.000 no
C54 C55 1.374(13) yes
C54 H541 1.000 no
C55 C56 1.391(11) yes
C55 H551 1.000 no
C56 H561 1.000 no
C61 C62 1.405(12) yes
C61 C66 1.395(12) yes
C62 C63 1.368(12) yes
C62 H621 1.000 no
C63 C64 1.403(16) yes
C63 H631 1.000 no
C64 C65 1.370(16) yes
C64 H641 1.000 no
C65 C66 1.385(12) yes
C65 H651 1.000 no
C66 H661 1.000 no
C71 C72 1.394(11) yes
C71 C76 1.383(10) yes
C72 C73 1.390(11) yes
C72 H721 1.000 no
C73 C74 1.375(13) yes
C73 H731 1.000 no
C74 C75 1.388(13) yes
C74 H741 1.000 no
C75 C76 1.388(10) yes
C75 H751 1.000 no
C76 H761 1.000 no
C81 C82 1.380(10) yes
C81 C86 1.398(10) yes
C82 C83 1.387(11) yes
C82 H821 1.000 no
C83 C84 1.383(13) yes
C83 H831 1.000 no
C84 C85 1.376(13) yes
C84 H841 1.000 no
C85 C86 1.377(11) yes
C85 H851 1.000 no
C86 H861 1.000 no
C91 C92 1.379(11) yes
C91 C96 1.406(11) yes
C92 C93 1.418(11) yes
C92 H921 1.000 no
C93 C94 1.340(15) yes
C93 H931 1.000 no
C94 C95 1.366(15) yes
C94 H941 1.000 no
C95 C96 1.387(12) yes
C95 H951 1.000 no
C96 H961 1.000 no
C111 C112 1.411(10) yes
C111 C116 1.380(10) yes
C112 C113 1.379(10) yes
C113 C114 1.388(11) yes
C114 C115 1.389(13) yes
C115 C116 1.366(11) yes
C121 C122 1.395(11) yes
C121 C126 1.387(11) yes
C122 C123 1.380(12) yes
C122 H1221 1.000 no
C123 C124 1.357(14) yes
C123 H1231 1.000 no
C124 C125 1.385(15) yes
C124 H1241 1.000 no
C125 C126 1.392(13) yes
C125 H1251 1.000 no
C126 H1261 1.000 no
C131 C132 1.389(11) yes
C131 C136 1.383(11) yes
C132 C133 1.388(12) yes
C132 H1321 1.000 no
C133 C134 1.392(15) yes
C133 H1331 1.000 no
C134 C135 1.362(14) yes
C134 H1341 1.000 no
C135 C136 1.385(12) yes
C135 H1351 1.000 no
C136 H1361 1.000 no
C141 C142 1.411(11) yes
C141 C146 1.381(10) yes
C142 C143 1.375(10) yes
C143 C144 1.380(11) yes
C144 C145 1.364(12) yes
C145 C146 1.387(11) yes
C151 C152 1.401(11) yes
C151 C156 1.405(11) yes
C152 C153 1.404(11) yes
C152 H1521 1.000 no
C153 C154 1.391(14) yes
C153 H1531 1.000 no
C154 C155 1.365(15) yes
C154 H1541 1.000 no
C155 C156 1.393(12) yes
C155 H1551 1.000 no
C156 H1561 1.000 no
C161 C162 1.394(10) yes
C161 C166 1.386(10) yes
C162 C163 1.408(11) yes
C162 H1621 1.000 no
C163 C164 1.369(13) yes
C163 H1631 1.000 no
C164 C165 1.399(13) yes
C164 H1641 1.000 no
C165 C166 1.398(11) yes
C165 H1651 1.000 no
C166 H1661 1.000 no
C171 C172 1.393(11) yes
C171 C176 1.390(11) yes
C172 C173 1.370(13) yes
C172 H1721 1.000 no
C173 C174 1.383(16) yes
C173 H1731 1.000 no
C174 C175 1.378(14) yes
C174 H1741 1.000 no
C175 C176 1.410(11) yes
C175 H1751 1.000 no
C176 H1761 1.000 no
C181 C182 1.388(10) yes
C181 C186 1.403(10) yes
C182 C183 1.375(10) yes
C182 H1821 1.000 no
C183 C184 1.376(11) yes
C183 H1831 1.000 no
C184 C185 1.387(13) yes
C184 H1841 1.000 no
C185 C186 1.376(12) yes
C185 H1851 1.000 no
C186 H1861 1.000 no
C191 C192 1.400(11) yes
C191 C196 1.392(11) yes
C192 C193 1.404(12) yes
C192 H1921 1.000 no
C193 C194 1.391(14) yes
C193 H1931 1.000 no
C194 C195 1.369(14) yes
C194 H1941 1.000 no
C195 C196 1.388(12) yes
C195 H1951 1.000 no
C196 H1961 1.000 no
C201 C202 1.521(17) yes
C201 C212 1.469(19) yes
C201 H2011 1.000 no
C201 H2012 1.000 no
C201 H2013 1.000 no
C201 H2014 1.000 no
C201 H2015 1.000 no
C201 H2016 1.000 no
C202 C203 1.515(17) yes
C202 H2021 1.000 no
C202 H2022 1.000 no
C202 H2121 1.076 no
C203 C204 1.562(17) yes
C203 H2031 1.000 no
C203 H2032 1.000 no
C204 C205 1.483(17) yes
C204 H2041 1.000 no
C204 H2042 1.000 no
C205 H2051 1.000 no
C205 H2052 1.000 no
C205 H2053 1.000 no
C212 C213 1.455(19) yes
C212 H2121 1.000 no
C212 H2122 1.000 no
C213 C214 1.510(19) yes
C213 H2131 1.000 no
C213 H2132 1.000 no
C214 C215 1.484(19) yes
C214 H2141 1.000 no
C214 H2142 1.000 no
C215 H2151 1.000 no
C215 H2152 1.000 no
C215 H2153 1.000 no
C301 C302 1.438(17) yes
C301 C306 1.359(17) yes
C301 H3011 1.000 no
C302 C303 1.439(18) yes
C302 H3021 1.000 no
C303 C304 1.340(18) yes
C303 H3031 1.000 no
C304 C305 1.442(18) yes
C304 H3041 1.000 no
C305 C306 1.463(18) yes
C305 H3051 1.000 no
C306 H3061 1.000 no

loop_
_geom_contact_atom_site_label_1
_geom_contact_atom_site_label_2
_geom_contact_distance
_geom_contact_site_symmetry_2
_geom_contact_publ_flag
I2 F144 3.518(5) 4_665 no
F13 F145 3.088(7) 4_665 no
F13 C205 3.30(3) 4_565 no
F14 C212 3.19(4) 4_565 no
F14 C145 3.236(9) 4_665 no
F14 C213 3.24(4) 4_565 no
F14 C146 3.253(9) 4_665 no
F14 F146 3.286(7) 4_665 no
F14 F145 3.319(7) 4_665 no
F14 C166 3.363(9) 4_665 no
F15 C135 3.338(9) 4_565 no
F15 C134 3.51(1) 4_565 no
F15 C166 3.578(8) 4_665 no
F16 C302 3.26(2) 4_665 no
F16 C303 3.56(2) 4_665 no
F43 C84 3.20(1) 1_655 no
F43 C85 3.35(1) 1_655 no
F44 C64 3.32(1) 1_655 no
F44 C175 3.39(1) . no
F45 C175 3.30(1) . no
F45 C123 3.34(1) . no
F45 C203 3.53(3) 3_645 no
F45 C176 3.57(1) . no
F46 C153 3.26(1) 3_645 no
F46 C154 3.55(1) 3_645 no
F113 C125 3.27(1) 3_655 no
F115 C184 3.03(1) 1_455 no
F115 C185 3.04(1) 1_455 no
F115 C65 3.54(1) . no
F116 C154 3.45(1) 3_645 no
F116 C153 3.58(1) 3_645 no
F143 C74 3.27(1) 4_564 no
F143 C35 3.49(1) 4_664 no
F143 C36 3.589(9) 4_664 no
F144 C36 3.26(1) 4_664 no
F145 C94 3.10(1) 3_655 no
F145 C13 3.227(9) 4_664 no
F145 C93 3.31(1) 3_655 no
F145 C14 3.320(8) 4_664 no
F145 C54 3.58(1) 3_655 no
F146 C214 3.09(4) 1_655 no
F146 C55 3.51(1) 3_655 no
C14 C145 3.31(1) 4_665 no
C34 C85 3.59(1) 1_655 no
C44 C175 3.31(1) . no
C45 C175 3.27(1) . no
C45 C215 3.53(5) 3_645 no
C53 C205 3.56(3) 3_645 no
C53 C94 3.56(1) 2_556 no
C54 C145 3.53(1) 3_645 no
C55 C146 3.42(1) 3_645 no
C55 C145 3.49(1) 3_645 no
C165 C212 3.57(4) 1_655 no

loop_
_geom_torsion_atom_site_label_1
_geom_torsion_atom_site_label_2
_geom_torsion_atom_site_label_3
_geom_torsion_atom_site_label_4
_geom_torsion
_geom_torsion_publ_flag
I1 PD1 PD2 I2 168.62(3) no
I1 PD1 PD2 P2 71.97(5) no
I1 PD1 PD2 P3 -25.16(7) no
I1 PD1 PD2 C12 -114.3(2) no
I1 PD1 P1 C11 141.4(2) no
I1 PD1 P1 C21 17.5(3) no
I1 PD1 P1 C31 -102.7(2) no
I1 PD1 C42 C41 -107.0(6) no
I1 PD1 C42 C43 75.8(6) no
I2 PD1 PD2 P2 -96.65(5) no
I2 PD1 PD2 P3 166.22(7) no
I2 PD1 PD2 C12 77.1(2) no
I2 PD1 P1 C11 -38.0(2) no
I2 PD1 P1 C21 -162.0(3) no
I2 PD1 P1 C31 77.8(2) no
I2 PD1 C42 C41 71.9(5) no
I2 PD1 C42 C43 -105.2(6) no
I2 PD2 PD1 P1 -96.91(5) no
I2 PD2 PD1 C42 78.2(2) no
I2 PD2 P2 C41 -33.9(2) no
I2 PD2 P2 C51 84.9(3) no
I2 PD2 P2 C61 -154.7(3) no
I2 PD2 P3 C71 22.3(4) no
I2 PD2 P3 C81 140.3(3) no
I2 PD2 P3 C91 -97.1(3) no
I2 PD2 C12 C11 76.7(6) no
I2 PD2 C12 C13 -104.0(5) no
I3 PD3 PD4 I4 170.60(3) no
I3 PD3 PD4 P5 74.92(5) no
I3 PD3 PD4 P6 -22.21(7) no
I3 PD3 PD4 C112 -111.6(2) no
I3 PD3 P4 C111 142.8(2) no
I3 PD3 P4 C121 17.5(3) no
I3 PD3 P4 C131 -101.6(3) no
I3 PD3 C142 C141 -111.3(6) no
I3 PD3 C142 C143 76.1(5) no
I4 PD3 PD4 P5 -95.68(5) no
I4 PD3 PD4 P6 167.19(6) no
I4 PD3 PD4 C112 77.8(2) no
I4 PD3 P4 C111 -40.6(2) no
I4 PD3 P4 C121 -165.9(3) no
I4 PD3 P4 C131 75.0(3) no
I4 PD3 C142 C141 71.6(6) no
I4 PD3 C142 C143 -101.0(6) no
I4 PD4 PD3 P4 -96.15(5) no
I4 PD4 PD3 C142 77.9(2) no
I4 PD4 P5 C141 -35.2(2) no
I4 PD4 P5 C151 83.1(2) no
I4 PD4 P5 C161 -155.0(3) no
I4 PD4 P6 C171 6.4(5) no
I4 PD4 P6 C181 125.4(3) no
I4 PD4 P6 C191 -113.6(4) no
I4 PD4 C112 C111 76.3(6) no
I4 PD4 C112 C113 -105.1(6) no
PD1 I2 PD2 P2 79.19(4) no
PD1 I2 PD2 P3 -126.9(2) no
PD1 I2 PD2 C12 -100.3(2) no
PD1 PD2 P2 C41 23.0(2) no
PD1 PD2 P2 C51 141.8(3) no
PD1 PD2 P2 C61 -97.8(3) no
PD1 PD2 P3 C71 -96.4(2) no
PD1 PD2 P3 C81 21.6(3) no
PD1 PD2 P3 C91 144.2(2) no
PD1 PD2 C12 C11 20.5(6) no
PD1 PD2 C12 C13 -160.2(5) no
PD1 P1 C11 C12 -14.9(6) no
PD1 P1 C11 C16 164.6(5) no
PD1 P1 C21 C22 44.4(7) no
PD1 P1 C21 C26 -141.2(6) no
PD1 P1 C31 C32 70.7(6) no
PD1 P1 C31 C36 -101.7(6) no
PD1 C42 C41 P2 3.2(8) no
PD1 C42 C41 C46 179.6(5) no
PD1 C42 C43 F43 -2.8(9) no
PD1 C42 C43 C44 178.0(6) no
PD2 I2 PD1 P1 81.09(5) no
PD2 I2 PD1 C42 -102.0(2) no
PD2 PD1 P1 C11 20.8(2) no
PD2 PD1 P1 C21 -103.1(3) no
PD2 PD1 P1 C31 136.6(2) no
PD2 PD1 C42 C41 13.9(6) no
PD2 PD1 C42 C43 -163.2(5) no
PD2 P2 C41 C42 -22.7(6) no
PD2 P2 C41 C46 161.2(6) no
PD2 P2 C51 C52 -28.2(7) no
PD2 P2 C51 C56 150.0(6) no
PD2 P2 C61 C62 -70.7(7) no
PD2 P2 C61 C66 102.7(6) no
PD2 P3 C71 C72 -103.0(6) no
PD2 P3 C71 C76 75.2(6) no
PD2 P3 C81 C82 9.0(6) no
PD2 P3 C81 C86 -168.1(5) no
PD2 P3 C91 C92 27.4(6) no
PD2 P3 C91 C96 -150.7(6) no
PD2 C12 C11 P1 -7.1(8) no
PD2 C12 C11 C16 173.3(5) no
PD2 C12 C13 F13 3.9(9) no
PD2 C12 C13 C14 -174.8(5) no
PD3 I4 PD4 P5 80.98(4) no
PD3 I4 PD4 P6 -117.5(3) no
PD3 I4 PD4 C112 -99.6(2) no
PD3 PD4 P5 C141 21.6(2) no
PD3 PD4 P5 C151 139.9(2) no
PD3 PD4 P5 C161 -98.2(3) no
PD3 PD4 P6 C171 -103.7(3) no
PD3 PD4 P6 C181 15.3(3) no
PD3 PD4 P6 C191 136.3(3) no
PD3 PD4 C112 C111 20.1(6) no
PD3 PD4 C112 C113 -161.3(5) no
PD3 P4 C111 C112 -11.9(6) no
PD3 P4 C111 C116 167.3(5) no
PD3 P4 C121 C122 51.9(7) no
PD3 P4 C121 C126 -127.8(6) no
PD3 P4 C131 C132 64.6(7) no
PD3 P4 C131 C136 -109.0(7) no
PD3 C142 C141 P5 2.9(8) no
PD3 C142 C141 C146 -177.5(5) no
PD3 C142 C143 F143 -5.2(9) no
PD3 C142 C143 C144 174.0(6) no
PD4 I4 PD3 P4 82.27(5) no
PD4 I4 PD3 C142 -101.2(2) no
PD4 PD3 P4 C111 18.4(2) no
PD4 PD3 P4 C121 -106.9(3) no
PD4 PD3 P4 C131 134.0(3) no
PD4 PD3 C142 C141 13.5(6) no
PD4 PD3 C142 C143 -159.1(5) no
PD4 P5 C141 C142 -21.2(6) no
PD4 P5 C141 C146 159.1(5) no
PD4 P5 C151 C152 -26.4(6) no
PD4 P5 C151 C156 150.6(6) no
PD4 P5 C161 C162 -74.6(6) no
PD4 P5 C161 C166 100.7(6) no
PD4 P6 C171 C172 -109.4(7) no
PD4 P6 C171 C176 69.0(7) no
PD4 P6 C181 C182 22.4(6) no
PD4 P6 C181 C186 -155.9(5) no
PD4 P6 C191 C192 33.8(7) no
PD4 P6 C191 C196 -143.5(6) no
PD4 C112 C111 P4 -8.8(8) no
PD4 C112 C111 C116 172.0(5) no
PD4 C112 C113 F113 4.2(9) no
PD4 C112 C113 C114 -174.6(6) no
P1 PD1 PD2 P2 166.44(6) no
P1 PD1 PD2 P3 69.31(8) no
P1 PD1 PD2 C12 -19.8(2) no
P1 C11 C12 C13 173.6(5) no
P1 C11 C16 F16 3.3(9) no
P1 C11 C16 C15 -175.9(5) no
P1 C21 C22 C23 174.1(7) no
P1 C21 C26 C25 -174.7(6) no
P1 C31 C32 C33 -176.2(6) no
P1 C31 C36 C35 174.0(6) no
P2 PD2 PD1 C42 -18.5(2) no
P2 PD2 P3 C71 175.7(2) no
P2 PD2 P3 C81 -66.3(3) no
P2 PD2 P3 C91 56.3(2) no
P2 C41 C42 C43 -179.6(5) no
P2 C41 C46 F46 2(1) no
P2 C41 C46 C45 -179.3(6) no
P2 C51 C52 C53 178.1(7) no
P2 C51 C56 C55 -179.9(7) no
P2 C61 C62 C63 172.7(7) no
P2 C61 C66 C65 -174.0(7) no
P3 PD2 PD1 C42 -115.6(2) no
P3 PD2 P2 C41 152.0(2) no
P3 PD2 P2 C51 -89.2(3) no
P3 PD2 P2 C61 31.2(3) no
P3 PD2 C12 C11 -109.2(6) no
P3 PD2 C12 C13 70.1(5) no
P3 C71 C72 C73 177.0(6) no
P3 C71 C76 C75 -176.6(6) no
P3 C81 C82 C83 -177.7(6) no
P3 C81 C86 C85 179.0(6) no
P3 C91 C92 C93 -178.9(6) no
P3 C91 C96 C95 178.7(7) no
P4 PD3 PD4 P5 168.16(7) no
P4 PD3 PD4 P6 71.03(8) no
P4 PD3 PD4 C112 -18.4(2) no
P4 C111 C112 C113 172.6(5) no
P4 C111 C116 F116 5(1) no
P4 C111 C116 C115 -176.1(6) no
P4 C121 C122 C123 179.6(7) no
P4 C121 C126 C125 179.2(7) no
P4 C131 C132 C133 -174.0(7) no
P4 C131 C136 C135 171.9(7) no
P5 PD4 PD3 C142 -17.7(2) no
P5 PD4 P6 C171 167.6(3) no
P5 PD4 P6 C181 -73.4(3) no
P5 PD4 P6 C191 47.6(3) no
P5 C141 C142 C143 175.5(5) no
P5 C141 C146 F146 4(1) no
P5 C141 C146 C145 -174.7(6) no
P5 C151 C152 C153 177.8(6) no
P5 C151 C156 C155 -177.4(6) no
P5 C161 C162 C163 172.4(6) no
P5 C161 C166 C165 -175.3(6) no
P6 PD4 PD3 C142 -114.9(2) no
P6 PD4 P5 C141 148.4(2) no
P6 PD4 P5 C151 -93.2(2) no
P6 PD4 P5 C161 28.7(3) no
P6 PD4 C112 C111 -107.3(6) no
P6 PD4 C112 C113 71.4(5) no
P6 C171 C172 C173 176.9(8) no
P6 C171 C176 C175 -176.5(6) no
P6 C181 C182 C183 -180.0(5) no
P6 C181 C186 C185 -179.4(7) no
P6 C191 C192 C193 -178.3(6) no
P6 C191 C196 C195 178.1(6) no
F13 C13 C12 C11 -176.7(6) no
F13 C13 C14 F14 0(1) no
F13 C13 C14 C15 -179.2(6) no
F14 C14 C13 C12 178.8(6) no
F14 C14 C15 F15 -2(1) no
F14 C14 C15 C16 178.6(6) no
F15 C15 C14 C13 177.8(6) no
F15 C15 C16 F16 1(1) no
F15 C15 C16 C11 -179.4(6) no
F16 C16 C11 C12 -177.2(6) no
F16 C16 C15 C14 -178.7(6) no
F43 C43 C42 C41 179.9(6) no
F43 C43 C44 F44 0(1) no
F43 C43 C44 C45 -178.2(7) no
F44 C44 C43 C42 179.3(7) no
F44 C44 C45 F45 -1(1) no
F44 C44 C45 C46 -178.3(7) no
F45 C45 C44 C43 177.6(7) no
F45 C45 C46 F46 -2(1) no
F45 C45 C46 C41 179.5(7) no
F46 C46 C41 C42 -174.2(6) no
F46 C46 C45 C44 175.9(7) no
F113 C113 C112 C111 -177.0(6) no
F113 C113 C114 F114 -1(1) no
F113 C113 C114 C115 -176.7(7) no
F114 C114 C113 C112 178.2(7) no
F114 C114 C115 F115 -3(1) no
F114 C114 C115 C116 178.1(7) no
F115 C115 C114 C113 173.2(7) no
F115 C115 C116 F116 3(1) no
F115 C115 C116 C111 -175.8(7) no
F116 C116 C111 C112 -175.8(6) no
F116 C116 C115 C114 -177.7(7) no
F143 C143 C142 C141 -178.3(6) no
F143 C143 C144 F144 3(1) no
F143 C143 C144 C145 -178.3(7) no
F144 C144 C143 C142 -176.5(7) no
F144 C144 C145 F145 -2(1) no
F144 C144 C145 C146 177.2(7) no
F145 C145 C144 C143 178.7(7) no
F145 C145 C146 F146 -2(1) no
F145 C145 C146 C141 177.2(7) no
F146 C146 C141 C142 -175.3(6) no
F146 C146 C145 C144 178.5(7) no
C11 P1 C21 C22 -83.9(6) no
C11 P1 C21 C26 90.5(7) no
C11 P1 C31 C32 -169.5(6) no
C11 P1 C31 C36 18.0(7) no
C11 C12 C13 C14 5(1) no
C11 C16 C15 C14 0(1) no
C12 PD2 PD1 C42 155.2(3) no
C12 PD2 P3 C71 -4.0(3) no
C12 PD2 P3 C81 114.0(3) no
C12 PD2 P3 C91 -123.4(3) no
C12 C11 P1 C21 119.5(6) no
C12 C11 P1 C31 -129.6(6) no
C12 C11 C16 C15 4(1) no
C12 C13 C14 C15 -0(1) no
C13 C12 C11 C16 -6(1) no
C13 C14 C15 C16 -2(1) no
C16 C11 P1 C21 -61.0(6) no
C16 C11 P1 C31 50.0(6) no
C21 P1 C31 C32 -60.4(6) no
C21 P1 C31 C36 127.1(6) no
C21 C22 C23 C24 0(1) no
C21 C26 C25 C24 2(1) no
C22 C21 P1 C31 164.2(6) no
C22 C21 C26 C25 -0(1) no
C22 C23 C24 C25 1(1) no
C23 C22 C21 C26 -1(1) no
C23 C24 C25 C26 -2(1) no
C26 C21 P1 C31 -21.3(7) no
C31 C32 C33 C34 2(1) no
C31 C36 C35 C34 1(1) no
C32 C31 C36 C35 2(1) no
C32 C33 C34 C35 1(1) no
C33 C32 C31 C36 -3(1) no
C33 C34 C35 C36 -3(1) no
C41 P2 C51 C52 94.2(7) no
C41 P2 C51 C56 -87.5(7) no
C41 P2 C61 C62 163.5(6) no
C41 P2 C61 C66 -23.1(7) no
C41 C42 C43 C44 1(1) no
C41 C46 C45 C44 -3(1) no
C42 C41 P2 C51 -143.3(6) no
C42 C41 P2 C61 108.3(6) no
C42 C41 C46 C45 4(1) no
C42 C43 C44 C45 1(1) no
C43 C42 C41 C46 -3(1) no
C43 C44 C45 C46 -0(1) no
C46 C41 P2 C51 40.6(7) no
C46 C41 P2 C61 -67.8(7) no
C51 P2 C61 C62 52.7(7) no
C51 P2 C61 C66 -133.9(7) no
C51 C52 C53 C54 0(1) no
C51 C56 C55 C54 3(1) no
C52 C51 P2 C61 -158.6(6) no
C52 C51 C56 C55 -2(1) no
C52 C53 C54 C55 1(1) no
C53 C52 C51 C56 -0(1) no
C53 C54 C55 C56 -3(1) no
C56 C51 P2 C61 19.7(8) no
C61 C62 C63 C64 1(1) no
C61 C66 C65 C64 2(1) no
C62 C61 C66 C65 -1(1) no
C62 C63 C64 C65 1(2) no
C63 C62 C61 C66 -1(1) no
C63 C64 C65 C66 -2(2) no
C71 P3 C81 C82 135.7(6) no
C71 P3 C81 C86 -41.5(7) no
C71 P3 C91 C92 -99.4(6) no
C71 P3 C91 C96 82.5(7) no
C71 C72 C73 C74 1(1) no
C71 C76 C75 C74 -2(1) no
C72 C71 P3 C81 131.5(6) no
C72 C71 P3 C91 20.5(7) no
C72 C71 C76 C75 2(1) no
C72 C73 C74 C75 -1(1) no
C73 C72 C71 C76 -1(1) no
C73 C74 C75 C76 1(1) no
C76 C71 P3 C81 -50.3(6) no
C76 C71 P3 C91 -161.3(6) no
C81 P3 C91 C92 154.4(6) no
C81 P3 C91 C96 -23.7(7) no
C81 C82 C83 C84 -1(1) no
C81 C86 C85 C84 -2(1) no
C82 C81 P3 C91 -115.9(6) no
C82 C81 C86 C85 2(1) no
C82 C83 C84 C85 1(1) no
C83 C82 C81 C86 -0(1) no
C83 C84 C85 C86 1(1) no
C86 C81 P3 C91 66.9(7) no
C91 C92 C93 C94 2(1) no
C91 C96 C95 C94 -1(1) no
C92 C91 C96 C95 1(1) no
C92 C93 C94 C95 -2(1) no
C93 C92 C91 C96 -1(1) no
C93 C94 C95 C96 2(1) no
C111 P4 C121 C122 -77.0(6) no
C111 P4 C121 C126 103.3(7) no
C111 P4 C131 C132 -176.2(6) no
C111 P4 C131 C136 10.2(8) no
C111 C112 C113 C114 4(1) no
C111 C116 C115 C114 3(1) no
C112 PD4 PD3 C142 155.7(3) no
C112 PD4 P6 C171 -11.4(4) no
C112 PD4 P6 C181 107.6(3) no
C112 PD4 P6 C191 -131.3(3) no
C112 C111 P4 C121 122.7(6) no
C112 C111 P4 C131 -125.2(6) no
C112 C111 C116 C115 3(1) no
C112 C113 C114 C115 2(1) no
C113 C112 C111 C116 -7(1) no
C113 C114 C115 C116 -6(1) no
C116 C111 P4 C121 -58.1(7) no
C116 C111 P4 C131 54.1(7) no
C121 P4 C131 C132 -65.2(7) no
C121 P4 C131 C136 121.2(7) no
C121 C122 C123 C124 2(1) no
C121 C126 C125 C124 1(1) no
C122 C121 P4 C131 169.9(6) no
C122 C121 C126 C125 -0(1) no
C122 C123 C124 C125 -2(1) no
C123 C122 C121 C126 -1(1) no
C123 C124 C125 C126 0(2) no
C126 C121 P4 C131 -9.9(8) no
C131 C132 C133 C134 1(1) no
C131 C136 C135 C134 2(1) no
C132 C131 C136 C135 -1(1) no
C132 C133 C134 C135 -0(2) no
C133 C132 C131 C136 -0(1) no
C133 C134 C135 C136 -1(2) no
C141 P5 C151 C152 93.9(6) no
C141 P5 C151 C156 -89.0(7) no
C141 P5 C161 C162 161.3(6) no
C141 P5 C161 C166 -23.5(6) no
C141 C142 C143 C144 1(1) no
C141 C146 C145 C144 -2(1) no
C142 C141 P5 C151 -140.3(6) no
C142 C141 P5 C161 110.3(6) no
C142 C141 C146 C145 6(1) no
C142 C143 C144 C145 2(1) no
C143 C142 C141 C146 -5(1) no
C143 C144 C145 C146 -2(1) no
C146 C141 P5 C151 40.0(7) no
C146 C141 P5 C161 -69.4(6) no
C151 P5 C161 C162 49.4(7) no
C151 P5 C161 C166 -135.4(6) no
C151 C152 C153 C154 -1(1) no
C151 C156 C155 C154 0(1) no
C152 C151 P5 C161 -158.6(6) no
C152 C151 C156 C155 -0(1) no
C152 C153 C154 C155 1(1) no
C153 C152 C151 C156 1(1) no
C153 C154 C155 C156 -0(1) no
C156 C151 P5 C161 18.4(7) no
C161 C162 C163 C164 4(1) no
C161 C166 C165 C164 2(1) no
C162 C161 C166 C165 -0(1) no
C162 C163 C164 C165 -1(1) no
C163 C162 C161 C166 -3(1) no
C163 C164 C165 C166 -2(1) no
C171 P6 C181 C182 150.3(6) no
C171 P6 C181 C186 -28.0(7) no
C171 P6 C191 C192 -94.6(6) no
C171 P6 C191 C196 88.1(7) no
C171 C172 C173 C174 -0(2) no
C171 C176 C175 C174 -1(1) no
C172 C171 P6 C181 126.4(8) no
C172 C171 P6 C191 15.3(8) no
C172 C171 C176 C175 2(1) no
C172 C173 C174 C175 1(2) no
C173 C172 C171 C176 -1(1) no
C173 C174 C175 C176 -1(2) no
C176 C171 P6 C181 -55.3(7) no
C176 C171 P6 C191 -166.4(6) no
C181 P6 C191 C192 157.9(6) no
C181 P6 C191 C196 -19.4(7) no
C181 C182 C183 C184 1(1) no
C181 C186 C185 C184 -2(1) no
C182 C181 P6 C191 -101.6(6) no
C182 C181 C186 C185 2(1) no
C182 C183 C184 C185 -0(1) no
C183 C182 C181 C186 -2(1) no
C183 C184 C185 C186 1(1) no
C186 C181 P6 C191 80.1(7) no
C191 C192 C193 C194 2(1) no
C191 C196 C195 C194 -2(1) no
C192 C191 C196 C195 1(1) no
C192 C193 C194 C195 -3(1) no
C193 C192 C191 C196 -1(1) no
C193 C194 C195 C196 3(1) no
C201 C202 C203 C204 63(2) no
C201 C212 C213 C214 -81(4) no
C202 C203 C204 C205 45(3) no
C212 C213 C214 C215 119(4) no
C301 C302 C303 C304 -0(3) no
C301 C306 C305 C304 -1(3) no
C302 C301 C306 C305 1(2) no
C302 C303 C304 C305 1(2) no
C303 C302 C301 C306 -0(2) no
C303 C304 C305 C306 0(3) no
